data_4120367
loop_
_publ_author_name
'Wenjun Zhang'
'Mitsuaki Suzuki'
'Yunpeng Xie'
'Lipiao Bao'
'Wenting Cai'
'Zdenek Slanina'
'Shigeru Nagase'
'Ming Xu'
'Takeshi Akasaka'
'Xing Lu'

_publ_contact_author_address
;School of Materials Science and Engineering
Huazhong University of Science and Technology
Wuhan, Hubei 430074, China
;
_publ_contact_author_email lux@hust.edu.cn
_publ_contact_author_fax +86-87559404
_publ_contact_author_name 'Xing LU'
_publ_contact_author_phone +86-87559404
_publ_section_title
;
 Molecular Structure and Chemical Property of a Divalent Metallofullerene
 Yb@C2(13)-C84
;
_journal_name_full 'Journal of the American Chemical Society'
_journal_page_first 12730
_journal_page_last 12735
_journal_paper_doi 10.1021/ja405223t
_journal_volume 135
_journal_year 2013
_chemical_formula_sum 'C68.67 H13.33 Cl2 Yb0.67'
_chemical_formula_weight 1024.39
_chemical_name_common Yb@C2(13)-C84-Ad
_chemical_name_systematic
; 
 YbC84(II)Ad 
;
_space_group_IT_number 13
_symmetry_cell_setting monoclinic
_symmetry_space_group_name_Hall '-P 2yc'
_symmetry_space_group_name_H-M 'P 1 2/c 1'
_atom_sites_solution_hydrogens geom
_atom_sites_solution_primary direct
_atom_sites_solution_secondary difmap
_audit_creation_method SHELXL-97
_cell_angle_alpha 90.00
_cell_angle_beta 109.147(7)
_cell_angle_gamma 90.00
_cell_formula_units_Z 6
_cell_length_a 22.135(5)
_cell_length_b 11.333(3)
_cell_length_c 22.798(6)
_cell_measurement_temperature 120(2)
_cell_volume 5403(2)
_computing_cell_refinement PROCESS-AUTO
_computing_data_collection PROCESS-AUTO
_computing_structure_refinement 'SHELXL-97 (Sheldrick, 1997)'
_computing_structure_solution 'SHELXS-97 (Sheldrick, 1990)'
_diffrn_ambient_temperature 120(2)
_diffrn_measured_fraction_theta_full 0.916
_diffrn_measured_fraction_theta_max 0.683
_diffrn_measurement_device_type IPDSC
_diffrn_measurement_method \w
_diffrn_radiation_monochromator Si(111)
_diffrn_radiation_source 'fine-focus sealed tube'
_diffrn_radiation_type synchrotron
_diffrn_radiation_wavelength 1.00000
_diffrn_reflns_av_R_equivalents 0.0513
_diffrn_reflns_av_sigmaI/netI 0.0599
_diffrn_reflns_limit_h_max 34
_diffrn_reflns_limit_h_min -22
_diffrn_reflns_limit_k_max 16
_diffrn_reflns_limit_k_min -16
_diffrn_reflns_limit_l_max 27
_diffrn_reflns_limit_l_min -27
_diffrn_reflns_number 31583
_diffrn_reflns_theta_full 25.00
_diffrn_reflns_theta_max 50.28
_diffrn_reflns_theta_min 2.53
_exptl_absorpt_coefficient_mu 5.108
_exptl_absorpt_correction_T_max 0.6291
_exptl_absorpt_correction_T_min 0.3095
_exptl_absorpt_correction_type multi-scan
_exptl_crystal_colour Black
_exptl_crystal_density_diffrn 1.889
_exptl_crystal_description Block
_exptl_crystal_F_000 3036
_exptl_crystal_size_max 0.30
_exptl_crystal_size_mid 0.10
_exptl_crystal_size_min 0.10
_refine_diff_density_max 2.500
_refine_diff_density_min -1.055
_refine_diff_density_rms 0.175
_refine_ls_extinction_method none
_refine_ls_goodness_of_fit_ref 1.624
_refine_ls_hydrogen_treatment mixed
_refine_ls_matrix_type full
_refine_ls_number_parameters 3354
_refine_ls_number_reflns 14067
_refine_ls_number_restraints 12447
_refine_ls_restrained_S_all 1.222
_refine_ls_R_factor_all 0.2056
_refine_ls_R_factor_gt 0.1545
_refine_ls_shift/su_max 0.009
_refine_ls_shift/su_mean 0.000
_refine_ls_structure_factor_coef Fsqd
_refine_ls_weighting_details 'calc w=1/[\s^2^(Fo^2^)+(0.2000P)^2^+0.0000P] where P=(Fo^2^+2Fc^2^)/3'
_refine_ls_weighting_scheme calc
_refine_ls_wR_factor_gt 0.4140
_refine_ls_wR_factor_ref 0.4395
_reflns_number_gt 7179
_reflns_number_total 14067
_reflns_threshold_expression >2sigma(I)
_cod_data_source_file ja405223t_si_002.cif
_cod_data_source_block YbC84(II)Ad
_cod_database_code 4120367

loop_
_symmetry_equiv_pos_as_xyz
'x, y, z'
'-x, y, -z+1/2'
'-x, -y, -z'
'x, -y, z-1/2'

loop_
_atom_site_label
_atom_site_type_symbol
_atom_site_fract_x
_atom_site_fract_y
_atom_site_fract_z
_atom_site_U_iso_or_equiv
_atom_site_adp_type
_atom_site_occupancy
_atom_site_symmetry_multiplicity
_atom_site_calc_flag
_atom_site_refinement_flags
_atom_site_disorder_assembly
_atom_site_disorder_group
Yb1 Yb 0.29900(4) 1.05850(6) 1.00429(5) 0.0527(3) Uani 0.29 1 d P A 1
C1N C 0.1466(5) 0.6125(12) 1.1828(7) 0.088(6) Uani 0.458(8) 1 d PD A 1
H1N H 0.1845 0.6623 1.2051 0.106 Uiso 0.458(8) 1 calc PR A 1
C2N C 0.0755(6) 0.5436(8) 1.0799(6) 0.066(4) Uani 0.458(8) 1 d PD A 1
H2N H 0.0646 0.5498 1.0338 0.079 Uiso 0.458(8) 1 calc PR A 1
C3N C 0.0898(6) 0.4215(8) 1.0981(6) 0.062(4) Uani 0.458(8) 1 d PD A 1
H3N1 H 0.1270 0.3954 1.0866 0.074 Uiso 0.458(8) 1 calc PR A 1
H3N2 H 0.0528 0.3716 1.0754 0.074 Uiso 0.458(8) 1 calc PR A 1
C4N C 0.1628(5) 0.4789(14) 1.1991(8) 0.104(8) Uani 0.458(8) 1 d PD A 1
H4N1 H 0.1988 0.4543 1.1851 0.125 Uiso 0.458(8) 1 calc PR A 1
H4N2 H 0.1757 0.4673 1.2446 0.125 Uiso 0.458(8) 1 calc PR A 1
C5N C 0.0151(5) 0.5856(10) 1.0987(6) 0.047(3) Uani 0.458(8) 1 d PD A 1
H5N1 H 0.0046 0.6687 1.0860 0.056 Uiso 0.458(8) 1 calc PR A 1
H5N2 H -0.0226 0.5362 1.0773 0.056 Uiso 0.458(8) 1 calc PR A 1
C6N C 0.0898(6) 0.6498(13) 1.2012(7) 0.072(4) Uani 0.458(8) 1 d PD A 1
H6N1 H 0.0801 0.7339 1.1904 0.087 Uiso 0.458(8) 1 calc PR A 1
H6N2 H 0.1002 0.6413 1.2466 0.087 Uiso 0.458(8) 1 calc PR A 1
C7N C 0.0312(6) 0.5742(11) 1.1677(7) 0.075(5) Uani 0.458(8) 1 d PD A 1
H7N H -0.0060 0.6022 1.1797 0.090 Uiso 0.458(8) 1 calc PR A 1
C8N C 0.1041(5) 0.4048(9) 1.1668(6) 0.058(3) Uani 0.458(8) 1 d PDU A 1
H8N H 0.1125 0.3197 1.1782 0.069 Uiso 0.458(8) 1 calc PR A 1
C9N C 0.0482(5) 0.4558(9) 1.1917(5) 0.034(2) Uani 0.458(8) 1 d PDU A 1
H9N1 H 0.0102 0.4039 1.1776 0.041 Uiso 0.458(8) 1 calc PR A 1
H9N2 H 0.0635 0.4573 1.2377 0.041 Uiso 0.458(8) 1 calc PR A 1
C10N C 0.1315(4) 0.6253(9) 1.1109(5) 0.036(3) Uani 0.458(8) 1 d PDU A 1
C02A C 0.2378(4) 0.5612(10) 1.0104(5) 0.082(3) Uani 0.502(3) 1 d PDU A 1
C03A C 0.1832(4) 0.5891(9) 1.0279(5) 0.076(3) Uani 0.502(3) 1 d PDU A 1
C04A C 0.2967(4) 0.5833(9) 1.0438(6) 0.090(3) Uani 0.502(3) 1 d PDU A 1
C05A C 0.1909(5) 0.6126(11) 1.0943(5) 0.082(3) Uani 0.502(3) 1 d PDU A 1
C06A C 0.0552(7) 0.7945(12) 0.9178(6) 0.095(4) Uani 0.502(3) 1 d PDU A 1
C07A C 0.1332(4) 0.6264(10) 0.9736(5) 0.081(3) Uani 0.502(3) 1 d PDU A 1
C08A C 0.0864(5) 0.7207(9) 0.9746(6) 0.082(3) Uani 0.502(3) 1 d PDU A 1
C09A C 0.0901(5) 0.7887(12) 1.0275(7) 0.079(3) Uani 0.502(3) 1 d PDU A 1
C10A C 0.0837(5) 0.9174(11) 1.0266(7) 0.079(3) Uani 0.502(3) 1 d PDU A 1
C11A C 0.1303(6) 0.7498(10) 1.0906(8) 0.084(3) Uani 0.502(3) 1 d PDU A 1
C12A C 0.1154(5) 0.9902(9) 1.0720(7) 0.085(3) Uani 0.502(3) 1 d PDU A 1
C13A C 0.3300(7) 0.6421(12) 0.9602(8) 0.094(3) Uani 0.502(3) 1 d PDU A 1
C14A C 0.2678(6) 0.6200(11) 0.9168(7) 0.087(3) Uani 0.502(3) 1 d PDU A 1
C15A C 0.3473(5) 0.6249(9) 1.0228(5) 0.089(3) Uani 0.502(3) 1 d PDU A 1
C16A C 0.2223(5) 0.5844(9) 0.9452(5) 0.078(3) Uani 0.502(3) 1 d PDU A 1
C17A C 0.1770(7) 0.6930(13) 0.8325(7) 0.095(3) Uani 0.502(3) 1 d PDU A 1
C18A C 0.2458(5) 0.6827(11) 0.8576(6) 0.093(3) Uani 0.502(3) 1 d PDU A 1
C19A C 0.2890(6) 0.7609(9) 0.8391(6) 0.095(3) Uani 0.502(3) 1 d PDU A 1
C20A C 0.1468(6) 0.8107(9) 0.7911(7) 0.095(3) Uani 0.502(3) 1 d PDU A 1
C21A C 0.1916(6) 0.8798(11) 0.7743(9) 0.109(4) Uani 0.502(3) 1 d PDU A 1
C22A C 0.2624(5) 0.8622(9) 0.8018(5) 0.090(3) Uani 0.502(3) 1 d PDU A 1
C23A C 0.1555(5) 0.6147(11) 0.9220(5) 0.089(3) Uani 0.502(3) 1 d PDU A 1
C24A C 0.0737(8) 0.7596(10) 0.8666(7) 0.101(4) Uani 0.502(3) 1 d PDU A 1
C25A C 0.1295(6) 0.6738(12) 0.8681(6) 0.091(3) Uani 0.502(3) 1 d PDU A 1
C26A C 0.3875(4) 0.6985(10) 1.0702(6) 0.095(3) Uani 0.502(3) 1 d PDU A 1
C27A C 0.3509(5) 0.7924(9) 0.8802(6) 0.095(4) Uani 0.502(3) 1 d PDU A 1
C28A C 0.3836(7) 0.7371(11) 0.9511(8) 0.096(3) Uani 0.502(3) 1 d PDU A 1
C29A C 0.4168(6) 0.8005(8) 0.9895(5) 0.089(3) Uani 0.502(3) 1 d PDU A 1
C30A C 0.4210(5) 0.7887(7) 1.0529(5) 0.096(3) Uani 0.502(3) 1 d PDU A 1
C31A C 0.3605(5) 0.9156(9) 0.8720(5) 0.077(3) Uani 0.502(3) 1 d PDU A 1
C32A C 0.4002(7) 0.9769(12) 0.9282(7) 0.079(3) Uani 0.502(3) 1 d PDU A 1
C33A C 0.4272(5) 0.9225(9) 0.9790(5) 0.080(3) Uani 0.502(3) 1 d PDU A 1
C34A C 0.3783(5) 1.1036(8) 0.9235(5) 0.069(3) Uani 0.502(3) 1 d PDU A 1
C35A C 0.3238(5) 1.1511(11) 0.8790(4) 0.072(3) Uani 0.502(3) 1 d PDU A 1
C36A C 0.2842(6) 1.0795(10) 0.8290(6) 0.069(3) Uani 0.502(3) 1 d PDU A 1
C37A C 0.3057(6) 0.9590(8) 0.8239(7) 0.073(3) Uani 0.502(3) 1 d PDU A 1
C38A C 0.3712(6) 1.0469(9) 1.1228(7) 0.089(3) Uani 0.502(3) 1 d PDU A 1
C39A C 0.3933(7) 0.9319(8) 1.1229(7) 0.086(3) Uani 0.502(3) 1 d PDU A 1
C40A C 0.4267(5) 0.9035(8) 1.0794(5) 0.085(3) Uani 0.502(3) 1 d PDU A 1
C41A C 0.4341(5) 0.9854(8) 1.0350(5) 0.073(3) Uani 0.502(3) 1 d PDU A 1
C42A C 0.3882(5) 1.1640(8) 0.9804(5) 0.076(3) Uani 0.502(3) 1 d PDU A 1
C43A C 0.4136(5) 1.1098(9) 1.0384(6) 0.073(3) Uani 0.502(3) 1 d PDU A 1
C44A C 0.3872(5) 1.1415(8) 1.0897(6) 0.083(3) Uani 0.502(3) 1 d PDU A 1
C45A C 0.3545(5) 0.8315(9) 1.1372(7) 0.080(3) Uani 0.502(3) 1 d PDU A 1
C46A C 0.3537(6) 0.7243(10) 1.1124(6) 0.091(3) Uani 0.502(3) 1 d PDU A 1
C47A C 0.3029(4) 0.6425(9) 1.1005(5) 0.088(3) Uani 0.502(3) 1 d PDU A 1
C48A C 0.2996(5) 0.8663(10) 1.1563(6) 0.074(3) Uani 0.502(3) 1 d PDU A 1
C49A C 0.2453(6) 0.7895(13) 1.1459(8) 0.077(3) Uani 0.502(3) 1 d PDU A 1
C50A C 0.2521(6) 0.6774(11) 1.1228(7) 0.079(3) Uani 0.502(3) 1 d PDU A 1
C51A C 0.3170(5) 1.0818(9) 1.1385(6) 0.084(3) Uani 0.502(3) 1 d PDU A 1
C52A C 0.2873(8) 1.0003(15) 1.1567(9) 0.092(3) Uani 0.502(3) 1 d PDU A 1
C53A C 0.2150(5) 1.0357(11) 1.1381(7) 0.099(4) Uani 0.502(3) 1 d PDU A 1
C54A C 0.1678(6) 0.9468(9) 1.1210(7) 0.089(3) Uani 0.502(3) 1 d PDU A 1
C55A C 0.1764(6) 0.8323(12) 1.1283(7) 0.086(3) Uani 0.502(3) 1 d PDU A 1
C56A C 0.2973(5) 1.1946(9) 1.1115(6) 0.097(3) Uani 0.502(3) 1 d PDU A 1
C57A C 0.2092(5) 1.2789(8) 1.0331(5) 0.086(3) Uani 0.502(3) 1 d PDU A 1
C58A C 0.2319(6) 1.2244(12) 1.0877(7) 0.097(3) Uani 0.502(3) 1 d PDU A 1
C59A C 0.1886(5) 1.1383(8) 1.1052(6) 0.084(3) Uani 0.502(3) 1 d PDU A 1
C60A C 0.3390(6) 1.2496(11) 0.9705(5) 0.091(4) Uani 0.502(3) 1 d PDU A 1
C61A C 0.3121(7) 1.2866(11) 1.0175(7) 0.100(3) Uani 0.502(3) 1 d PDU A 1
C62A C 0.3366(6) 1.2238(9) 1.0753(6) 0.095(3) Uani 0.502(3) 1 d PDU A 1
C63A C 0.2458(5) 1.3119(12) 0.9947(5) 0.096(3) Uani 0.502(3) 1 d PDU A 1
C64A C 0.1425(5) 1.2743(13) 0.9314(5) 0.097(3) Uani 0.502(3) 1 d PDU A 1
C65A C 0.1457(5) 1.2553(8) 0.9946(5) 0.086(3) Uani 0.502(3) 1 d PDU A 1
C66A C 0.1052(6) 1.1650(11) 1.0025(6) 0.101(3) Uani 0.502(3) 1 d PDU A 1
C67A C 0.1277(5) 1.1095(8) 1.0631(5) 0.079(3) Uani 0.502(3) 1 d PDU A 1
C68A C 0.1078(6) 1.2287(10) 0.8833(6) 0.110(4) Uani 0.502(3) 1 d PDU A 1
C69A C 0.2979(5) 1.2389(8) 0.9080(5) 0.088(3) Uani 0.502(3) 1 d PDU A 1
C70A C 0.2346(8) 1.2549(12) 0.8853(8) 0.086(3) Uani 0.502(3) 1 d PDU A 1
C71A C 0.2047(5) 1.3052(8) 0.9320(5) 0.079(3) Uani 0.502(3) 1 d PDU A 1
C72A C 0.1107(6) 1.0007(10) 0.7777(8) 0.110(4) Uani 0.502(3) 1 d PDU A 1
C73A C 0.1743(6) 0.9995(10) 0.7770(7) 0.103(4) Uani 0.502(3) 1 d PDU A 1
C74A C 0.2174(6) 1.0974(13) 0.8034(8) 0.083(3) Uani 0.502(3) 1 d PDU A 1
C75A C 0.0902(6) 1.0866(11) 0.8050(6) 0.101(3) Uani 0.502(3) 1 d PDU A 1
C76A C 0.1293(6) 1.1875(12) 0.8331(7) 0.101(4) Uani 0.502(3) 1 d PDU A 1
C77A C 0.1959(7) 1.1964(11) 0.8343(7) 0.084(3) Uani 0.502(3) 1 d PDU A 1
C78A C 0.0403(7) 0.9512(9) 0.8520(5) 0.097(4) Uani 0.502(3) 1 d PDU A 1
C79A C 0.0543(8) 0.8500(11) 0.8218(5) 0.114(4) Uani 0.502(3) 1 d PDU A 1
C80A C 0.0941(5) 0.8840(11) 0.7879(8) 0.112(4) Uani 0.502(3) 1 d PDU A 1
C81A C 0.0504(5) 1.0572(10) 0.8421(7) 0.102(4) Uani 0.502(3) 1 d PDU A 1
C82A C 0.0639(7) 1.0965(11) 0.9532(6) 0.112(4) Uani 0.502(3) 1 d PDU A 1
C83A C 0.0576(6) 0.9753(11) 0.9686(6) 0.097(3) Uani 0.502(3) 1 d PDU A 1
C84A C 0.0394(8) 0.9155(12) 0.9106(5) 0.092(3) Uani 0.502(3) 1 d PDU A 1
C85A C 0.0666(6) 1.1374(12) 0.8946(6) 0.105(3) Uani 0.502(3) 1 d PDU A 1
Yb2 Yb 0.32279(3) 0.93879(9) 0.97496(5) 0.0661(4) Uani 0.32 1 d P A 2
C1M C 0.1630(4) 0.5584(7) 1.1654(5) 0.049(3) Uani 0.542(8) 1 d PD A 2
H1M H 0.2097 0.5673 1.1721 0.059 Uiso 0.542(8) 1 calc PR A 2
C2M C 0.0556(5) 0.6410(10) 1.1098(5) 0.081(4) Uani 0.542(8) 1 d PD A 2
H2M H 0.0298 0.6979 1.0779 0.097 Uiso 0.542(8) 1 calc PR A 2
C3M C 0.0460(6) 0.6637(8) 1.1693(6) 0.072(4) Uani 0.542(8) 1 d PD A 2
H3M1 H -0.0004 0.6632 1.1633 0.087 Uiso 0.542(8) 1 calc PR A 2
H3M2 H 0.0628 0.7430 1.1844 0.087 Uiso 0.542(8) 1 calc PR A 2
C4M C 0.1507(4) 0.5844(7) 1.2281(5) 0.050(3) Uani 0.542(8) 1 d PD A 2
H4M1 H 0.1750 0.5280 1.2603 0.060 Uiso 0.542(8) 1 calc PR A 2
H4M2 H 0.1652 0.6652 1.2424 0.060 Uiso 0.542(8) 1 calc PR A 2
C5M C 0.0334(7) 0.5071(12) 1.0883(6) 0.109(7) Uani 0.542(8) 1 d PD A 2
H5M1 H -0.0125 0.4975 1.0831 0.130 Uiso 0.542(8) 1 calc PR A 2
H5M2 H 0.0394 0.4906 1.0480 0.130 Uiso 0.542(8) 1 calc PR A 2
C6M C 0.1440(6) 0.4313(8) 1.1488(6) 0.064(4) Uani 0.542(8) 1 d PD A 2
H6M1 H 0.1673 0.3785 1.1835 0.077 Uiso 0.542(8) 1 calc PR A 2
H6M2 H 0.1545 0.4079 1.1114 0.077 Uiso 0.542(8) 1 calc PR A 2
C7M C 0.0723(6) 0.4222(10) 1.1364(7) 0.078(3) Uani 0.542(8) 1 d PDU A 2
H7M H 0.0586 0.3404 1.1213 0.094 Uiso 0.542(8) 1 calc PR A 2
C8M C 0.0791(5) 0.5726(6) 1.2178(5) 0.046(2) Uani 0.542(8) 1 d PD A 2
H8M H 0.0702 0.5880 1.2574 0.056 Uiso 0.542(8) 1 calc PR A 2
C9M C 0.0610(6) 0.4378(10) 1.1954(6) 0.059(4) Uani 0.542(8) 1 d PDU A 2
H9M1 H 0.0877 0.3823 1.2267 0.071 Uiso 0.542(8) 1 calc PR A 2
H9M2 H 0.0155 0.4222 1.1902 0.071 Uiso 0.542(8) 1 calc PR A 2
C10M C 0.1252(4) 0.6507(8) 1.1155(4) 0.043(2) Uani 0.542(8) 1 d PDU A 2
C02B C 0.1372(7) 0.9826(10) 1.1073(7) 0.054(3) Uani 0.367(3) 1 d PDU A 2
C03B C 0.1179(5) 0.8656(8) 1.0923(5) 0.048(2) Uani 0.367(3) 1 d PDU A 2
C04B C 0.1929(6) 1.0118(10) 1.1427(7) 0.052(3) Uani 0.367(3) 1 d PDU A 2
C05B C 0.1557(5) 0.7690(9) 1.1296(6) 0.036(2) Uani 0.367(3) 1 d PDU A 2
C06B C 0.0588(11) 0.7731(15) 0.9161(7) 0.067(3) Uani 0.367(3) 1 d PDU A 2
C07B C 0.0766(6) 0.8530(12) 1.0288(6) 0.052(2) Uani 0.367(3) 1 d PDU A 2
C08B C 0.0773(8) 0.7531(13) 0.9857(7) 0.065(3) Uani 0.367(3) 1 d PDU A 2
C09B C 0.1243(7) 0.6659(12) 1.0012(7) 0.063(3) Uani 0.367(3) 1 d PDU A 2
C10B C 0.1577(7) 0.6227(12) 0.9587(7) 0.059(3) Uani 0.367(3) 1 d PDU A 2
C11B C 0.1601(7) 0.6376(12) 1.0672(7) 0.066(3) Uani 0.367(3) 1 d PDU A 2
C12B C 0.2166(7) 0.5863(15) 0.9796(7) 0.073(3) Uani 0.367(3) 1 d PDU A 2
C13B C 0.1995(7) 1.1777(12) 1.0847(7) 0.062(3) Uani 0.367(3) 1 d PDU A 2
C14B C 0.1387(6) 1.1563(13) 1.0421(7) 0.062(3) Uani 0.367(3) 1 d PDU A 2
C15B C 0.2320(6) 1.1112(9) 1.1352(6) 0.055(2) Uani 0.367(3) 1 d PDU A 2
C16B C 0.1054(6) 1.0542(12) 1.0536(6) 0.056(2) Uani 0.367(3) 1 d PDU A 2
C17B C 0.0729(8) 1.1245(12) 0.9342(7) 0.062(3) Uani 0.367(3) 1 d PDU A 2
C18B C 0.1190(6) 1.1941(11) 0.9772(6) 0.059(2) Uani 0.367(3) 1 d PDU A 2
C19B C 0.1616(7) 1.2726(15) 0.9562(7) 0.073(3) Uani 0.367(3) 1 d PDU A 2
C20B C 0.0667(8) 1.1146(12) 0.8611(7) 0.065(3) Uani 0.367(3) 1 d PDU A 2
C21B C 0.1114(7) 1.1873(14) 0.8465(8) 0.067(3) Uani 0.367(3) 1 d PDU A 2
C22B C 0.1600(6) 1.2602(10) 0.8939(6) 0.064(3) Uani 0.367(3) 1 d PDU A 2
C23B C 0.0717(8) 0.9701(12) 1.0059(6) 0.059(3) Uani 0.367(3) 1 d PDU A 2
C24B C 0.0397(13) 0.8908(14) 0.9016(7) 0.059(3) Uani 0.367(3) 1 d PDU A 2
C25B C 0.0500(10) 0.9999(13) 0.9456(7) 0.066(3) Uani 0.367(3) 1 d PDU A 2
C26B C 0.2967(6) 1.0735(12) 1.1576(8) 0.068(3) Uani 0.367(3) 1 d PDU A 2
C27B C 0.2249(6) 1.2943(15) 0.9923(7) 0.072(3) Uani 0.367(3) 1 d PDU A 2
C28B C 0.2569(8) 1.2486(11) 1.0652(7) 0.062(3) Uani 0.367(3) 1 d PDU A 2
C29B C 0.3100(7) 1.2235(13) 1.0849(8) 0.069(3) Uani 0.367(3) 1 d PDU A 2
C30B C 0.3367(7) 1.1315(13) 1.1296(8) 0.079(3) Uani 0.367(3) 1 d PDU A 2
C31B C 0.2662(6) 1.2919(10) 0.9538(6) 0.060(3) Uani 0.367(3) 1 d PDU A 2
C32B C 0.3320(8) 1.2527(16) 0.9875(8) 0.063(3) Uani 0.367(3) 1 d PDU A 2
C33B C 0.3491(7) 1.2243(12) 1.0443(7) 0.072(3) Uani 0.367(3) 1 d PDU A 2
C34B C 0.3554(6) 1.1920(9) 0.9394(6) 0.065(3) Uani 0.367(3) 1 d PDU A 2
C35B C 0.3179(7) 1.1640(17) 0.8790(8) 0.065(3) Uani 0.367(3) 1 d PDU A 2
C36B C 0.2516(7) 1.2023(11) 0.8544(7) 0.064(3) Uani 0.367(3) 1 d PDU A 2
C37B C 0.2252(7) 1.2775(18) 0.8921(8) 0.066(3) Uani 0.367(3) 1 d PDU A 2
C38B C 0.4116(9) 0.8801(12) 1.0801(7) 0.081(3) Uani 0.367(3) 1 d PDU A 2
C39B C 0.3922(10) 0.9429(12) 1.1230(10) 0.074(3) Uani 0.367(3) 1 d PDU A 2
C40B C 0.3831(9) 1.0698(13) 1.1120(9) 0.074(3) Uani 0.367(3) 1 d PDU A 2
C41B C 0.3948(8) 1.1327(11) 1.0638(7) 0.078(3) Uani 0.367(3) 1 d PDU A 2
C42B C 0.4018(7) 1.1029(11) 0.9615(7) 0.073(3) Uani 0.367(3) 1 d PDU A 2
C43B C 0.4250(7) 1.0646(11) 1.0237(6) 0.072(3) Uani 0.367(3) 1 d PDU A 2
C44B C 0.4364(9) 0.9348(12) 1.0365(7) 0.078(3) Uani 0.367(3) 1 d PDU A 2
C45B C 0.3441(7) 0.8811(11) 1.1494(9) 0.069(3) Uani 0.367(3) 1 d PDU A 2
C46B C 0.2980(7) 0.9450(13) 1.1606(10) 0.066(3) Uani 0.367(3) 1 d PDU A 2
C47B C 0.2378(5) 0.9175(9) 1.1627(7) 0.056(3) Uani 0.367(3) 1 d PDU A 2
C48B C 0.3249(6) 0.7608(11) 1.1279(7) 0.061(3) Uani 0.367(3) 1 d PDU A 2
C49B C 0.2644(7) 0.7216(11) 1.1291(8) 0.051(3) Uani 0.367(3) 1 d PDU A 2
C50B C 0.2248(6) 0.7924(10) 1.1513(7) 0.042(3) Uani 0.367(3) 1 d PDU A 2
C51B C 0.3966(7) 0.7641(11) 1.0615(6) 0.075(3) Uani 0.367(3) 1 d PDU A 2
C52B C 0.3604(9) 0.7090(15) 1.0868(9) 0.068(3) Uani 0.367(3) 1 d PDU A 2
C53B C 0.3199(7) 0.6204(14) 1.0381(7) 0.073(3) Uani 0.367(3) 1 d PDU A 2
C54B C 0.2582(7) 0.5931(12) 1.0421(7) 0.063(3) Uani 0.367(3) 1 d PDU A 2
C55B C 0.2293(6) 0.6313(9) 1.0799(7) 0.050(2) Uani 0.367(3) 1 d PDU A 2
C56B C 0.4084(7) 0.7473(10) 1.0039(6) 0.072(3) Uani 0.367(3) 1 d PDU A 2
C57B C 0.3486(6) 0.7091(11) 0.8968(7) 0.074(3) Uani 0.367(3) 1 d PDU A 2
C58B C 0.3669(7) 0.6753(12) 0.9563(7) 0.064(3) Uani 0.367(3) 1 d PDU A 2
C59B C 0.3211(7) 0.6006(13) 0.9788(7) 0.066(3) Uani 0.367(3) 1 d PDU A 2
C60B C 0.3923(7) 1.0190(12) 0.9123(6) 0.062(3) Uani 0.367(3) 1 d PDU A 2
C61B C 0.4054(6) 0.8942(13) 0.9221(7) 0.066(2) Uani 0.367(3) 1 d PDU A 2
C62B C 0.4290(8) 0.8582(13) 0.9866(6) 0.071(3) Uani 0.367(3) 1 d PDU A 2
C63B C 0.3655(7) 0.8209(12) 0.8768(7) 0.069(3) Uani 0.367(3) 1 d PDU A 2
C64B C 0.2617(7) 0.7672(11) 0.8127(7) 0.064(3) Uani 0.367(3) 1 d PDU A 2
C65B C 0.2864(6) 0.6750(11) 0.8607(6) 0.068(3) Uani 0.367(3) 1 d PDU A 2
C66B C 0.2363(6) 0.6250(13) 0.8801(6) 0.070(3) Uani 0.367(3) 1 d PDU A 2
C67B C 0.2565(7) 0.5828(13) 0.9427(6) 0.069(3) Uani 0.367(3) 1 d PDU A 2
C68B C 0.2088(6) 0.7992(10) 0.7826(7) 0.061(3) Uani 0.367(3) 1 d PDU A 2
C69B C 0.3390(6) 1.0570(9) 0.8612(5) 0.063(2) Uani 0.367(3) 1 d PDU A 2
C70B C 0.2949(9) 0.9865(15) 0.8219(11) 0.063(3) Uani 0.367(3) 1 d PDU A 2
C71B C 0.3117(7) 0.8546(11) 0.8243(7) 0.075(3) Uani 0.367(3) 1 d PDU A 2
C72B C 0.1007(8) 1.0311(12) 0.7882(9) 0.073(3) Uani 0.367(3) 1 d PDU A 2
C73B C 0.1393(6) 1.1326(12) 0.8063(8) 0.066(3) Uani 0.367(3) 1 d PDU A 2
C74B C 0.2062(6) 1.1320(15) 0.8107(9) 0.066(3) Uani 0.367(3) 1 d PDU A 2
C75B C 0.1227(7) 0.9326(12) 0.7719(9) 0.077(3) Uani 0.367(3) 1 d PDU A 2
C76B C 0.1885(7) 0.9238(12) 0.7728(11) 0.073(3) Uani 0.367(3) 1 d PDU A 2
C77B C 0.2329(7) 1.0229(13) 0.7939(8) 0.070(3) Uani 0.367(3) 1 d PDU A 2
C78B C 0.0661(9) 0.8099(13) 0.8213(8) 0.075(3) Uani 0.367(3) 1 d PDU A 2
C79B C 0.0357(9) 0.9111(12) 0.8398(7) 0.065(3) Uani 0.367(3) 1 d PDU A 2
C80B C 0.0603(8) 1.0120(13) 0.8225(8) 0.075(3) Uani 0.367(3) 1 d PDU A 2
C81B C 0.1034(7) 0.8217(12) 0.7897(9) 0.071(3) Uani 0.367(3) 1 d PDU A 2
C82B C 0.1724(6) 0.6601(12) 0.8529(7) 0.063(3) Uani 0.367(3) 1 d PDU A 2
C83B C 0.1354(8) 0.6551(16) 0.8946(7) 0.073(3) Uani 0.367(3) 1 d PDU A 2
C84B C 0.0820(10) 0.7303(15) 0.8692(8) 0.067(3) Uani 0.367(3) 1 d PDU A 2
C85B C 0.1584(7) 0.7421(12) 0.8025(8) 0.073(3) Uani 0.367(3) 1 d PDU A 2
Yb3 Yb 0.2269(3) 0.9301(4) 0.8850(2) 0.0853(14) Uani 0.09 1 d PU B 3
C02C C 0.1172(14) 0.970(2) 1.0945(15) 0.055(3) Uani 0.067(2) 1 d PDU B 3
C03C C 0.1417(13) 0.8564(19) 1.1133(18) 0.053(3) Uani 0.067(2) 1 d PDU B 3
C04C C 0.0745(16) 0.988(2) 1.0410(13) 0.061(3) Uani 0.067(2) 1 d PDU B 3
C05C C 0.1076(13) 0.7463(18) 1.0866(14) 0.059(3) Uani 0.067(2) 1 d PDU B 3
C06C C 0.3226(14) 0.804(3) 1.150(2) 0.061(3) Uani 0.067(2) 1 d PDU B 3
C07C C 0.2092(13) 0.863(2) 1.145(2) 0.053(3) Uani 0.067(2) 1 d PDU B 3
C08C C 0.2553(14) 0.768(3) 1.144(2) 0.055(3) Uani 0.067(2) 1 d PDU B 3
C09C C 0.2419(14) 0.668(3) 1.1060(19) 0.057(3) Uani 0.067(2) 1 d PDU B 3
C10C C 0.2806(14) 0.622(4) 1.0690(16) 0.061(3) Uani 0.067(2) 1 d PDU B 3
C11C C 0.1740(14) 0.628(3) 1.0799(15) 0.061(3) Uani 0.067(2) 1 d PDU B 3
C12C C 0.2542(13) 0.582(4) 1.0119(14) 0.065(3) Uani 0.067(2) 1 d PDU B 3
C13C C 0.120(2) 1.161(4) 1.0184(15) 0.062(3) Uani 0.067(2) 1 d PDU B 3
C14C C 0.1681(14) 1.158(3) 1.0771(15) 0.062(3) Uani 0.067(2) 1 d PDU B 3
C15C C 0.0714(17) 1.081(2) 0.9973(14) 0.060(3) Uani 0.067(2) 1 d PDU B 3
C16C C 0.1685(14) 1.055(2) 1.1142(17) 0.055(3) Uani 0.067(2) 1 d PDU B 3
C17C C 0.2824(14) 1.149(3) 1.1279(18) 0.064(3) Uani 0.067(2) 1 d PDU B 3
C18C C 0.2310(13) 1.209(4) 1.0838(18) 0.063(3) Uani 0.067(2) 1 d PDU B 3
C19C C 0.2388(13) 1.283(3) 1.0332(14) 0.066(3) Uani 0.067(2) 1 d PDU B 3
C20C C 0.3536(15) 1.148(3) 1.1195(17) 0.070(3) Uani 0.067(2) 1 d PDU B 3
C21C C 0.3562(16) 1.218(3) 1.0693(15) 0.069(3) Uani 0.067(2) 1 d PDU B 3
C22C C 0.2998(14) 1.279(4) 1.0248(14) 0.067(2) Uani 0.067(2) 1 d PDU B 3
C23C C 0.2238(13) 0.986(2) 1.150(2) 0.057(3) Uani 0.067(2) 1 d PDU B 3
C24C C 0.3319(16) 0.925(3) 1.161(2) 0.065(3) Uani 0.067(2) 1 d PDU B 3
C25C C 0.2835(14) 1.027(3) 1.158(2) 0.062(3) Uani 0.067(2) 1 d PDU B 3
C26C C 0.0407(17) 1.037(2) 0.9368(13) 0.065(3) Uani 0.067(2) 1 d PDU B 3
C27C C 0.1930(13) 1.290(3) 0.9730(14) 0.065(3) Uani 0.067(2) 1 d PDU B 3
C28C C 0.1204(15) 1.231(3) 0.9542(14) 0.063(3) Uani 0.067(2) 1 d PDU B 3
C29C C 0.0959(16) 1.197(3) 0.9034(15) 0.066(2) Uani 0.067(2) 1 d PDU B 3
C30C C 0.0563(18) 1.094(3) 0.8893(15) 0.066(3) Uani 0.067(2) 1 d PDU B 3
C31C C 0.2248(13) 1.285(4) 0.9271(14) 0.065(3) Uani 0.067(2) 1 d PDU B 3
C32C C 0.1862(14) 1.234(3) 0.8671(16) 0.066(3) Uani 0.067(2) 1 d PDU B 3
C33C C 0.1297(15) 1.197(3) 0.8585(17) 0.066(3) Uani 0.067(2) 1 d PDU B 3
C34C C 0.2334(12) 1.177(2) 0.8405(15) 0.064(3) Uani 0.067(2) 1 d PDU B 3
C35C C 0.2993(12) 1.163(2) 0.8697(15) 0.063(3) Uani 0.067(2) 1 d PDU B 3
C36C C 0.3307(15) 1.213(3) 0.9303(15) 0.065(3) Uani 0.067(2) 1 d PDU B 3
C37C C 0.2916(14) 1.283(3) 0.9587(14) 0.064(3) Uani 0.067(2) 1 d PDU B 3
C38C C 0.1063(12) 0.842(2) 0.8157(16) 0.069(3) Uani 0.067(2) 1 d PDU B 3
C39C C 0.0643(17) 0.900(2) 0.8397(16) 0.070(2) Uani 0.067(2) 1 d PDU B 3
C40C C 0.0687(19) 1.029(2) 0.8418(18) 0.069(2) Uani 0.067(2) 1 d PDU B 3
C41C C 0.1101(12) 1.096(2) 0.8196(15) 0.068(2) Uani 0.067(2) 1 d PDU B 3
C42C C 0.2107(13) 1.080(2) 0.8000(15) 0.067(3) Uani 0.067(2) 1 d PDU B 3
C43C C 0.1496(12) 1.031(2) 0.7876(14) 0.068(2) Uani 0.067(2) 1 d PDU B 3
C44C C 0.1419(12) 0.898(2) 0.7819(14) 0.071(2) Uani 0.067(2) 1 d PDU B 3
C45C C 0.0484(18) 0.841(2) 0.8939(15) 0.066(2) Uani 0.067(2) 1 d PDU B 3
C46C C 0.045(3) 0.910(2) 0.9404(14) 0.064(3) Uani 0.067(2) 1 d PDU B 3
C47C C 0.060(2) 0.885(2) 1.0032(13) 0.062(3) Uani 0.067(2) 1 d PDU B 3
C48C C 0.0772(18) 0.724(3) 0.9153(15) 0.065(3) Uani 0.067(2) 1 d PDU B 3
C49C C 0.0920(19) 0.689(3) 0.9788(14) 0.065(3) Uani 0.067(2) 1 d PDU B 3
C50C C 0.0737(17) 0.763(2) 1.0194(14) 0.062(3) Uani 0.067(2) 1 d PDU B 3
C51C C 0.1336(13) 0.731(2) 0.8340(15) 0.068(2) Uani 0.067(2) 1 d PDU B 3
C52C C 0.1176(17) 0.677(3) 0.8767(16) 0.067(3) Uani 0.067(2) 1 d PDU B 3
C53C C 0.1791(15) 0.614(5) 0.9173(15) 0.065(3) Uani 0.067(2) 1 d PDU B 3
C54C C 0.1880(14) 0.593(5) 0.9804(14) 0.062(3) Uani 0.067(2) 1 d PDU B 3
C55C C 0.1508(15) 0.615(3) 1.0127(14) 0.063(3) Uani 0.067(2) 1 d PDU B 3
C56C C 0.1891(13) 0.721(2) 0.8154(15) 0.069(3) Uani 0.067(2) 1 d PDU B 3
C57C C 0.3022(13) 0.708(2) 0.8611(15) 0.068(3) Uani 0.067(2) 1 d PDU B 3
C58C C 0.2449(14) 0.659(3) 0.8515(16) 0.070(3) Uani 0.067(2) 1 d PDU B 3
C59C C 0.2356(14) 0.592(3) 0.9060(14) 0.068(3) Uani 0.067(2) 1 d PDU B 3
C60C C 0.2640(13) 1.006(2) 0.8048(15) 0.066(3) Uani 0.067(2) 1 d PDU B 3
C61C C 0.2595(14) 0.879(2) 0.7976(14) 0.069(3) Uani 0.067(2) 1 d PDU B 3
C62C C 0.1969(13) 0.831(2) 0.7885(15) 0.070(3) Uani 0.067(2) 1 d PDU B 3
C63C C 0.3134(13) 0.817(2) 0.8353(15) 0.071(3) Uani 0.067(2) 1 d PDU B 3
C64C C 0.3949(16) 0.785(3) 0.9299(15) 0.068(3) Uani 0.067(2) 1 d PDU B 3
C65C C 0.3501(16) 0.686(3) 0.9187(15) 0.068(3) Uani 0.067(2) 1 d PDU B 3
C66C C 0.3442(15) 0.635(4) 0.9739(14) 0.068(3) Uani 0.067(2) 1 d PDU B 3
C67C C 0.2829(13) 0.584(3) 0.9653(14) 0.067(3) Uani 0.067(2) 1 d PDU B 3
C68C C 0.4297(17) 0.827(3) 0.9783(14) 0.073(3) Uani 0.067(2) 1 d PDU B 3
C69C C 0.3187(12) 1.056(2) 0.8491(15) 0.065(3) Uani 0.067(2) 1 d PDU B 3
C70C C 0.3686(13) 0.999(3) 0.8891(16) 0.066(3) Uani 0.067(2) 1 d PDU B 3
C71C C 0.3701(15) 0.865(2) 0.8792(16) 0.070(3) Uani 0.067(2) 1 d PDU B 3
C72C C 0.421(2) 1.065(3) 1.0760(16) 0.073(3) Uani 0.067(2) 1 d PDU B 3
C73C C 0.3927(19) 1.161(3) 1.0377(15) 0.070(3) Uani 0.067(2) 1 d PDU B 3
C74C C 0.3840(18) 1.155(3) 0.9719(14) 0.068(3) Uani 0.067(2) 1 d PDU B 3
C75C C 0.443(2) 0.972(3) 1.0563(15) 0.075(3) Uani 0.067(2) 1 d PDU B 3
C76C C 0.434(2) 0.954(3) 0.9910(14) 0.072(3) Uani 0.067(2) 1 d PDU B 3
C77C C 0.401(2) 1.044(3) 0.9463(15) 0.067(3) Uani 0.067(2) 1 d PDU B 3
C78C C 0.4085(17) 0.855(3) 1.1225(18) 0.072(3) Uani 0.067(2) 1 d PDU B 3
C79C C 0.3924(14) 0.951(2) 1.1561(16) 0.072(2) Uani 0.067(2) 1 d PDU B 3
C80C C 0.3987(17) 1.055(3) 1.1262(17) 0.073(3) Uani 0.067(2) 1 d PDU B 3
C81C C 0.4383(17) 0.859(3) 1.0841(15) 0.075(3) Uani 0.067(2) 1 d PDU B 3
C82C C 0.3767(17) 0.682(3) 1.0340(15) 0.068(3) Uani 0.067(2) 1 d PDU B 3
C83C C 0.3426(16) 0.670(3) 1.0774(17) 0.064(3) Uani 0.067(2) 1 d PDU B 3
C84C C 0.365(2) 0.767(3) 1.119(2) 0.066(3) Uani 0.067(2) 1 d PDU B 3
C85C C 0.421(2) 0.773(3) 1.0335(15) 0.073(3) Uani 0.067(2) 1 d PDU B 3
Yb4 Yb 0.19569(9) 1.04068(16) 0.90361(10) 0.0920(7) Uani 0.22 1 d PU C 4
C02D C 0.2053(14) 0.572(3) 0.9946(12) 0.065(3) Uani 0.065(2) 1 d PDU C 4
C03D C 0.1946(13) 0.615(4) 1.0484(14) 0.059(3) Uani 0.065(2) 1 d PDU C 4
C04D C 0.1640(15) 0.588(3) 0.9405(12) 0.067(3) Uani 0.065(2) 1 d PDU C 4
C05D C 0.1298(14) 0.634(2) 1.0517(10) 0.062(3) Uani 0.065(2) 1 d PDU C 4
C06D C 0.3151(15) 0.825(3) 1.1586(19) 0.060(3) Uani 0.065(2) 1 d PDU C 4
C07D C 0.2532(14) 0.652(4) 1.0927(17) 0.056(3) Uani 0.065(2) 1 d PDU C 4
C08D C 0.2566(14) 0.747(3) 1.1395(18) 0.055(3) Uani 0.065(2) 1 d PDU C 4
C09D C 0.2045(14) 0.816(2) 1.1412(19) 0.052(3) Uani 0.065(2) 1 d PDU C 4
C10D C 0.2050(14) 0.946(2) 1.144(2) 0.054(3) Uani 0.065(2) 1 d PDU C 4
C11D C 0.1378(15) 0.775(2) 1.1089(13) 0.057(3) Uani 0.065(2) 1 d PDU C 4
C12D C 0.1564(15) 1.012(2) 1.1113(18) 0.055(3) Uani 0.065(2) 1 d PDU C 4
C13D C 0.2397(15) 0.634(4) 0.8929(16) 0.067(3) Uani 0.065(2) 1 d PDU C 4
C14D C 0.2906(15) 0.616(4) 0.9490(13) 0.067(3) Uani 0.065(2) 1 d PDU C 4
C15D C 0.1763(14) 0.624(3) 0.8846(14) 0.068(3) Uani 0.065(2) 1 d PDU C 4
C16D C 0.2720(14) 0.586(3) 1.0018(13) 0.065(2) Uani 0.065(2) 1 d PDU C 4
C17D C 0.3824(17) 0.705(3) 1.0262(15) 0.069(3) Uani 0.065(2) 1 d PDU C 4
C18D C 0.3502(18) 0.683(4) 0.9621(14) 0.068(3) Uani 0.065(2) 1 d PDU C 4
C19D C 0.3623(16) 0.754(3) 0.9128(15) 0.069(3) Uani 0.065(2) 1 d PDU C 4
C20D C 0.428(2) 0.822(3) 1.0489(15) 0.072(3) Uani 0.065(2) 1 d PDU C 4
C21D C 0.4350(19) 0.887(3) 0.9989(14) 0.073(3) Uani 0.065(2) 1 d PDU C 4
C22D C 0.3999(17) 0.858(3) 0.9321(14) 0.070(3) Uani 0.065(2) 1 d PDU C 4
C23D C 0.3008(14) 0.630(4) 1.0650(15) 0.062(3) Uani 0.065(2) 1 d PDU C 4
C24D C 0.359(2) 0.789(3) 1.130(2) 0.065(3) Uani 0.065(2) 1 d PDU C 4
C25D C 0.3561(17) 0.691(3) 1.0809(17) 0.065(3) Uani 0.065(2) 1 d PDU C 4
C26D C 0.1228(16) 0.691(3) 0.8491(14) 0.069(3) Uani 0.065(2) 1 d PDU C 4
C27D C 0.3135(15) 0.782(3) 0.8567(16) 0.069(3) Uani 0.065(2) 1 d PDU C 4
C28D C 0.2409(15) 0.722(3) 0.8341(16) 0.067(3) Uani 0.065(2) 1 d PDU C 4
C29D C 0.1978(14) 0.780(3) 0.8042(18) 0.070(3) Uani 0.065(2) 1 d PDU C 4
C30D C 0.1344(15) 0.773(3) 0.8080(17) 0.071(2) Uani 0.065(2) 1 d PDU C 4
C31D C 0.3200(14) 0.904(3) 0.8406(17) 0.069(3) Uani 0.065(2) 1 d PDU C 4
C32D C 0.2582(13) 0.960(3) 0.8066(15) 0.069(3) Uani 0.065(2) 1 d PDU C 4
C33D C 0.2065(14) 0.902(2) 0.7899(15) 0.070(3) Uani 0.065(2) 1 d PDU C 4
C34D C 0.2641(13) 1.090(2) 0.8228(15) 0.065(3) Uani 0.065(2) 1 d PDU C 4
C35D C 0.3140(12) 1.143(2) 0.8700(15) 0.064(3) Uani 0.065(2) 1 d PDU C 4
C36D C 0.3687(18) 1.074(3) 0.9052(16) 0.065(3) Uani 0.065(2) 1 d PDU C 4
C37D C 0.3743(16) 0.952(2) 0.8870(16) 0.067(3) Uani 0.065(2) 1 d PDU C 4
C38D C 0.0704(14) 1.039(2) 0.8581(15) 0.066(3) Uani 0.065(2) 1 d PDU C 4
C39D C 0.0674(14) 0.923(2) 0.8386(14) 0.070(2) Uani 0.065(2) 1 d PDU C 4
C40D C 0.1076(14) 0.887(2) 0.8022(15) 0.071(2) Uani 0.065(2) 1 d PDU C 4
C41D C 0.1501(13) 0.965(2) 0.7869(13) 0.071(3) Uani 0.065(2) 1 d PDU C 4
C42D C 0.2064(14) 1.149(2) 0.8179(14) 0.066(3) Uani 0.065(2) 1 d PDU C 4
C43D C 0.1465(13) 1.094(2) 0.8016(13) 0.067(3) Uani 0.065(2) 1 d PDU C 4
C44D C 0.0999(13) 1.131(2) 0.8340(14) 0.067(2) Uani 0.065(2) 1 d PDU C 4
C45D C 0.0554(18) 0.829(2) 0.8831(14) 0.067(2) Uani 0.065(2) 1 d PDU C 4
C46D C 0.086(2) 0.725(3) 0.8878(15) 0.067(3) Uani 0.065(2) 1 d PDU C 4
C47D C 0.1112(19) 0.658(4) 0.9412(13) 0.065(3) Uani 0.065(2) 1 d PDU C 4
C48D C 0.048(2) 0.870(2) 0.9416(13) 0.064(3) Uani 0.065(2) 1 d PDU C 4
C49D C 0.068(2) 0.803(3) 0.9977(13) 0.062(3) Uani 0.065(2) 1 d PDU C 4
C50D C 0.0896(17) 0.688(3) 0.9925(11) 0.063(3) Uani 0.065(2) 1 d PDU C 4
C51D C 0.0615(14) 1.081(2) 0.9124(15) 0.063(3) Uani 0.065(2) 1 d PDU C 4
C52D C 0.049(2) 1.005(3) 0.9486(14) 0.062(3) Uani 0.065(2) 1 d PDU C 4
C53D C 0.082(2) 1.048(3) 1.0161(14) 0.056(3) Uani 0.065(2) 1 d PDU C 4
C54D C 0.1006(18) 0.967(2) 1.0663(15) 0.057(3) Uani 0.065(2) 1 d PDU C 4
C55D C 0.0961(19) 0.853(2) 1.0629(14) 0.059(3) Uani 0.065(2) 1 d PDU C 4
C56D C 0.0899(13) 1.196(2) 0.9255(14) 0.064(3) Uani 0.065(2) 1 d PDU C 4
C57D C 0.1769(14) 1.290(3) 1.0009(14) 0.067(3) Uani 0.065(2) 1 d PDU C 4
C58D C 0.1207(16) 1.235(3) 0.9873(14) 0.064(3) Uani 0.065(2) 1 d PDU C 4
C59D C 0.1119(16) 1.154(3) 1.0372(14) 0.065(3) Uani 0.065(2) 1 d PDU C 4
C60D C 0.2212(13) 1.242(2) 0.8625(15) 0.066(3) Uani 0.065(2) 1 d PDU C 4
C61D C 0.1788(14) 1.282(2) 0.8953(15) 0.066(3) Uani 0.065(2) 1 d PDU C 4
C62D C 0.1190(14) 1.219(2) 0.8794(15) 0.065(3) Uani 0.065(2) 1 d PDU C 4
C63D C 0.2083(14) 1.317(3) 0.9570(14) 0.066(2) Uani 0.065(2) 1 d PDU C 4
C64D C 0.2841(13) 1.291(3) 1.0556(14) 0.068(3) Uani 0.065(2) 1 d PDU C 4
C65D C 0.2211(14) 1.274(3) 1.0607(15) 0.067(3) Uani 0.065(2) 1 d PDU C 4
C66D C 0.2202(13) 1.192(3) 1.1082(17) 0.065(3) Uani 0.065(2) 1 d PDU C 4
C67D C 0.1608(14) 1.129(3) 1.0937(16) 0.060(3) Uani 0.065(2) 1 d PDU C 4
C68D C 0.3364(15) 1.253(3) 1.0859(15) 0.070(3) Uani 0.065(2) 1 d PDU C 4
C69D C 0.2880(12) 1.236(2) 0.8960(14) 0.064(3) Uani 0.065(2) 1 d PDU C 4
C70D C 0.3160(17) 1.256(4) 0.9572(15) 0.064(3) Uani 0.065(2) 1 d PDU C 4
C71D C 0.2752(14) 1.315(3) 0.9915(14) 0.067(3) Uani 0.065(2) 1 d PDU C 4
C72D C 0.436(2) 1.014(3) 1.0731(15) 0.074(3) Uani 0.065(2) 1 d PDU C 4
C73D C 0.433(2) 1.008(3) 1.0105(14) 0.071(3) Uani 0.065(2) 1 d PDU C 4
C74D C 0.4017(19) 1.102(3) 0.9680(14) 0.068(3) Uani 0.065(2) 1 d PDU C 4
C75D C 0.4124(19) 1.102(3) 1.0954(16) 0.073(3) Uani 0.065(2) 1 d PDU C 4
C76D C 0.3794(19) 1.198(3) 1.0569(15) 0.069(3) Uani 0.065(2) 1 d PDU C 4
C77D C 0.3713(18) 1.200(3) 0.9910(14) 0.067(3) Uani 0.065(2) 1 d PDU C 4
C78D C 0.3797(15) 0.980(2) 1.1608(19) 0.071(3) Uani 0.065(2) 1 d PDU C 4
C79D C 0.4076(15) 0.876(3) 1.1441(16) 0.072(2) Uani 0.065(2) 1 d PDU C 4
C80D C 0.4348(19) 0.903(3) 1.0986(15) 0.075(3) Uani 0.065(2) 1 d PDU C 4
C81D C 0.3861(16) 1.084(3) 1.1443(16) 0.073(3) Uani 0.065(2) 1 d PDU C 4
C82D C 0.2758(13) 1.128(3) 1.143(2) 0.064(3) Uani 0.065(2) 1 d PDU C 4
C83D C 0.2639(13) 1.008(2) 1.156(3) 0.059(3) Uani 0.065(2) 1 d PDU C 4
C84D C 0.3229(14) 0.947(2) 1.169(2) 0.065(3) Uani 0.065(2) 1 d PDU C 4
C85D C 0.3334(15) 1.168(3) 1.1339(18) 0.069(3) Uani 0.065(2) 1 d PDU C 4
C1O C 0.3925(3) 0.5108(6) 0.3280(4) 0.086(2) Uani 1 1 d D . .
C2O C 0.4254(3) 0.5692(5) 0.3886(4) 0.125(4) Uani 1 1 d D . .
H2O H 0.4075 0.6354 0.4025 0.150 Uiso 1 1 calc R . .
C3O C 0.4870(3) 0.5184(7) 0.4254(4) 0.136(4) Uani 1 1 d D . .
H3O H 0.5081 0.5490 0.4658 0.164 Uiso 1 1 calc R . .
C4O C 0.5174(4) 0.4220(5) 0.4022(4) 0.090(2) Uani 1 1 d D . .
H4O H 0.5586 0.3932 0.4256 0.108 Uiso 1 1 calc R . .
C5O C 0.4811(3) 0.3719(7) 0.3410(4) 0.137(4) Uani 1 1 d D . .
H5O H 0.4982 0.3075 0.3249 0.164 Uiso 1 1 calc R . .
C6O C 0.4181(4) 0.4217(6) 0.3047(4) 0.110(3) Uani 1 1 d D . .
Cl1 Cl 0.37944(17) 0.3609(3) 0.23458(16) 0.1578(12) Uani 1 1 d . . .
Cl2 Cl 0.32023(9) 0.57279(18) 0.28857(15) 0.1232(9) Uani 1 1 d . . .
C9O C 0.4790(2) 0.9219(5) 0.2665(3) 0.0626(15) Uani 1 1 d . . .
C8O C 0.4558(4) 0.8182(7) 0.2864(3) 0.097(3) Uani 1 1 d . . .
H8O H 0.4274 0.8182 0.3099 0.117 Uiso 1 1 calc R . .
C7O C 0.4799(4) 0.7143(6) 0.2673(4) 0.099(3) Uani 1 1 d . . .
H7O H 0.4673 0.6403 0.2792 0.119 Uiso 1 1 calc R . .
Cl3 Cl 0.45280(8) 1.05469(16) 0.28777(10) 0.0906(6) Uani 1 1 d . . .

loop_
_atom_site_aniso_label
_atom_site_aniso_U_11
_atom_site_aniso_U_22
_atom_site_aniso_U_33
_atom_site_aniso_U_23
_atom_site_aniso_U_13
_atom_site_aniso_U_12
Yb1 0.0460(4) 0.0368(4) 0.0686(8) -0.0031(4) 0.0098(4) -0.0197(3)
C1N 0.058(8) 0.117(14) 0.090(18) -0.009(11) 0.024(9) -0.056(9)
C2N 0.095(9) 0.048(6) 0.074(11) -0.015(5) 0.055(9) -0.014(5)
C3N 0.074(8) 0.045(5) 0.086(12) 0.009(5) 0.053(9) 0.005(5)
C4N 0.048(6) 0.150(17) 0.12(2) 0.076(15) 0.036(10) 0.000(8)
C5N 0.047(5) 0.056(6) 0.039(10) 0.004(5) 0.015(5) -0.006(5)
C6N 0.062(8) 0.084(10) 0.077(12) -0.018(8) 0.031(8) -0.027(7)
C7N 0.062(7) 0.089(10) 0.086(16) -0.027(8) 0.041(9) -0.014(6)
C8N 0.058(3) 0.057(3) 0.058(3) 0.0005(8) 0.0189(12) -0.0005(8)
C9N 0.035(3) 0.035(3) 0.034(3) 0.0008(8) 0.0122(11) -0.0003(8)
C10N 0.037(3) 0.037(3) 0.037(3) 0.0009(8) 0.0127(12) -0.0008(8)
C02A 0.079(6) 0.051(6) 0.127(8) 0.004(6) 0.050(6) -0.007(5)
C03A 0.070(5) 0.069(5) 0.112(7) 0.029(5) 0.061(5) -0.001(4)
C04A 0.062(5) 0.048(6) 0.155(8) 0.020(5) 0.027(6) 0.020(5)
C05A 0.065(6) 0.081(6) 0.107(8) 0.026(6) 0.038(6) 0.016(5)
C06A 0.030(4) 0.094(7) 0.143(8) 0.019(6) 0.003(6) -0.030(5)
C07A 0.063(5) 0.046(5) 0.132(8) -0.012(6) 0.029(6) -0.028(4)
C08A 0.038(4) 0.043(5) 0.159(8) 0.007(5) 0.027(5) -0.020(4)
C09A 0.046(5) 0.066(6) 0.130(8) 0.016(5) 0.038(5) -0.017(4)
C10A 0.043(5) 0.051(5) 0.150(8) -0.004(5) 0.040(5) 0.006(4)
C11A 0.066(6) 0.068(6) 0.137(9) 0.044(6) 0.061(6) 0.006(4)
C12A 0.077(6) 0.064(6) 0.134(9) 0.000(6) 0.062(6) -0.010(5)
C13A 0.090(6) 0.053(6) 0.147(8) -0.019(6) 0.050(6) 0.011(5)
C14A 0.112(7) 0.056(6) 0.112(8) -0.026(6) 0.062(6) -0.015(6)
C15A 0.069(6) 0.045(5) 0.148(8) 0.019(6) 0.026(6) 0.021(4)
C16A 0.111(6) 0.032(4) 0.115(7) -0.024(5) 0.069(6) -0.011(5)
C17A 0.123(7) 0.091(7) 0.070(8) -0.045(5) 0.029(6) -0.043(6)
C18A 0.125(7) 0.076(7) 0.102(8) -0.027(6) 0.068(6) -0.024(6)
C19A 0.126(7) 0.083(6) 0.098(8) -0.033(6) 0.065(6) -0.038(6)
C20A 0.111(7) 0.114(7) 0.054(8) -0.038(6) 0.018(6) -0.041(6)
C21A 0.133(7) 0.122(8) 0.070(9) -0.021(7) 0.033(7) -0.027(7)
C22A 0.117(6) 0.101(6) 0.077(8) -0.023(5) 0.063(6) -0.050(6)
C23A 0.110(7) 0.045(6) 0.114(8) -0.014(6) 0.038(7) -0.021(5)
C24A 0.065(6) 0.083(8) 0.122(8) -0.004(7) -0.014(6) -0.040(5)
C25A 0.092(7) 0.076(7) 0.091(8) -0.033(6) 0.010(6) -0.042(5)
C26A 0.064(6) 0.069(6) 0.136(8) 0.025(6) 0.012(6) 0.018(5)
C27A 0.108(7) 0.087(7) 0.112(8) -0.023(6) 0.069(6) -0.005(6)
C28A 0.095(7) 0.063(6) 0.141(8) -0.017(6) 0.050(6) 0.016(5)
C29A 0.049(5) 0.059(6) 0.149(8) 0.016(6) 0.020(6) 0.005(5)
C30A 0.039(5) 0.079(6) 0.134(8) 0.032(6) -0.022(6) 0.004(5)
C31A 0.086(6) 0.080(6) 0.097(8) -0.015(5) 0.071(5) -0.016(5)
C32A 0.062(6) 0.074(6) 0.121(8) 0.010(5) 0.056(6) -0.017(5)
C33A 0.040(4) 0.072(6) 0.129(8) -0.004(5) 0.029(6) -0.009(5)
C34A 0.072(6) 0.070(5) 0.084(7) 0.017(5) 0.050(5) -0.028(4)
C35A 0.085(6) 0.073(7) 0.078(7) 0.017(5) 0.053(5) -0.023(5)
C36A 0.083(5) 0.086(6) 0.061(7) 0.005(5) 0.053(5) -0.022(5)
C37A 0.105(7) 0.076(6) 0.066(7) -0.018(5) 0.067(5) -0.034(5)
C38A 0.086(7) 0.097(7) 0.087(8) -0.014(6) 0.030(6) -0.037(6)
C39A 0.040(5) 0.108(6) 0.092(8) 0.026(6) -0.003(5) -0.022(5)
C40A 0.032(4) 0.098(6) 0.108(8) 0.025(6) 0.000(5) -0.015(5)
C41A 0.021(3) 0.077(6) 0.110(7) 0.013(5) 0.008(5) -0.011(4)
C42A 0.084(6) 0.055(5) 0.097(7) 0.012(5) 0.041(6) -0.036(4)
C43A 0.059(5) 0.073(6) 0.093(7) -0.009(5) 0.033(5) -0.036(4)
C44A 0.084(6) 0.086(6) 0.082(8) -0.035(5) 0.031(6) -0.034(5)
C45A 0.053(5) 0.076(6) 0.092(8) 0.030(6) -0.002(5) -0.009(5)
C46A 0.059(6) 0.083(6) 0.111(9) 0.026(6) 0.004(6) 0.021(5)
C47A 0.056(5) 0.073(6) 0.119(8) 0.040(5) 0.009(5) 0.021(4)
C48A 0.080(6) 0.082(6) 0.053(7) 0.007(5) 0.012(5) -0.032(5)
C49A 0.072(6) 0.101(7) 0.062(8) 0.018(6) 0.027(6) -0.008(5)
C50A 0.067(6) 0.073(6) 0.098(8) 0.042(6) 0.027(6) 0.013(5)
C51A 0.092(7) 0.087(6) 0.076(8) -0.028(5) 0.032(6) -0.046(5)
C52A 0.097(7) 0.102(7) 0.083(8) -0.014(7) 0.039(6) -0.007(6)
C53A 0.110(7) 0.113(7) 0.089(8) -0.016(7) 0.052(7) -0.007(6)
C54A 0.095(7) 0.107(6) 0.090(8) 0.021(6) 0.063(6) 0.001(6)
C55A 0.085(6) 0.100(6) 0.091(8) 0.008(6) 0.052(6) -0.003(6)
C56A 0.105(7) 0.083(6) 0.106(8) -0.052(5) 0.040(6) -0.032(6)
C57A 0.134(7) 0.036(4) 0.113(8) -0.024(5) 0.076(6) 0.010(5)
C58A 0.117(7) 0.067(6) 0.125(8) -0.042(5) 0.067(7) -0.015(5)
C59A 0.102(6) 0.075(6) 0.109(8) -0.025(5) 0.081(6) 0.000(5)
C60A 0.109(8) 0.059(6) 0.111(8) 0.000(6) 0.044(6) -0.023(6)
C61A 0.118(7) 0.060(6) 0.128(8) -0.019(5) 0.047(6) -0.036(6)
C62A 0.104(7) 0.077(6) 0.110(8) -0.034(6) 0.042(7) -0.036(6)
C63A 0.119(7) 0.043(6) 0.151(8) -0.002(6) 0.076(6) -0.019(6)
C64A 0.105(7) 0.059(6) 0.137(8) 0.034(6) 0.052(6) 0.039(6)
C65A 0.105(6) 0.041(5) 0.149(8) 0.004(5) 0.092(6) 0.024(5)
C66A 0.095(7) 0.083(7) 0.147(9) 0.016(6) 0.069(7) 0.031(5)
C67A 0.091(6) 0.050(5) 0.130(8) -0.002(5) 0.082(6) 0.001(5)
C68A 0.104(7) 0.097(7) 0.125(9) 0.055(6) 0.033(6) 0.048(5)
C69A 0.117(7) 0.056(5) 0.106(7) 0.025(5) 0.057(6) -0.009(5)
C70A 0.114(7) 0.044(6) 0.120(8) 0.046(5) 0.068(6) 0.010(5)
C71A 0.109(6) 0.034(4) 0.122(7) 0.024(5) 0.075(6) 0.019(5)
C72A 0.090(7) 0.136(8) 0.087(9) 0.024(7) 0.005(7) -0.014(7)
C73A 0.110(7) 0.122(7) 0.073(9) 0.013(7) 0.024(7) -0.022(6)
C74A 0.089(6) 0.098(7) 0.073(8) 0.024(6) 0.040(6) -0.011(6)
C75A 0.082(7) 0.120(7) 0.090(8) 0.065(6) 0.012(6) 0.019(6)
C76A 0.103(7) 0.104(7) 0.091(8) 0.062(6) 0.024(6) 0.040(6)
C77A 0.110(7) 0.078(6) 0.073(8) 0.047(5) 0.045(6) 0.030(5)
C78A 0.036(5) 0.115(7) 0.123(8) 0.041(6) 0.003(6) 0.013(6)
C79A 0.074(7) 0.122(8) 0.113(8) -0.003(7) -0.012(6) -0.021(7)
C80A 0.085(7) 0.131(8) 0.087(9) -0.002(7) -0.016(6) -0.036(6)
C81A 0.053(6) 0.112(7) 0.127(9) 0.055(6) 0.011(6) 0.039(5)
C82A 0.063(6) 0.113(7) 0.157(9) 0.020(7) 0.033(7) 0.036(6)
C83A 0.030(5) 0.123(7) 0.146(9) 0.016(7) 0.040(7) 0.018(5)
C84A 0.022(4) 0.119(8) 0.133(8) 0.031(6) 0.022(6) 0.004(6)
C85A 0.053(5) 0.117(8) 0.146(9) 0.036(7) 0.036(7) 0.037(5)
Yb2 0.0235(3) 0.1151(8) 0.0657(9) 0.0180(5) 0.0226(4) 0.0022(3)
C1M 0.052(5) 0.050(5) 0.058(8) 0.019(4) 0.036(5) 0.002(4)
C2M 0.060(6) 0.119(9) 0.061(10) 0.047(7) 0.015(6) -0.016(6)
C3M 0.086(8) 0.049(5) 0.114(12) 0.042(6) 0.076(9) 0.014(5)
C4M 0.054(5) 0.050(5) 0.047(9) 0.011(4) 0.018(5) -0.023(4)
C5M 0.130(14) 0.146(15) 0.030(9) 0.006(8) -0.001(8) -0.103(13)
C6M 0.113(10) 0.056(5) 0.043(10) -0.015(5) 0.050(9) -0.019(5)
C7M 0.078(3) 0.078(3) 0.078(3) 0.0001(9) 0.0255(14) -0.0010(9)
C8M 0.066(6) 0.039(4) 0.043(7) -0.001(3) 0.031(5) -0.012(4)
C9M 0.059(4) 0.059(4) 0.059(4) 0.0008(8) 0.0197(14) -0.0003(9)
C10M 0.043(3) 0.043(3) 0.043(3) 0.0006(8) 0.0152(11) -0.0008(8)
C02B 0.071(5) 0.047(4) 0.057(6) 0.002(4) 0.038(5) -0.007(4)
C03B 0.058(4) 0.046(4) 0.056(5) 0.008(4) 0.042(4) 0.000(4)
C04B 0.076(5) 0.047(5) 0.048(6) -0.017(4) 0.041(5) -0.014(4)
C05B 0.048(5) 0.033(4) 0.035(6) 0.007(4) 0.023(4) -0.012(4)
C06B 0.059(6) 0.065(5) 0.074(6) -0.011(5) 0.018(5) -0.014(5)
C07B 0.048(4) 0.055(5) 0.065(6) 0.016(5) 0.035(4) 0.004(5)
C08B 0.060(5) 0.058(5) 0.077(6) -0.013(5) 0.022(5) -0.011(5)
C09B 0.071(5) 0.048(5) 0.070(6) 0.004(4) 0.025(5) -0.027(5)
C10B 0.083(5) 0.038(5) 0.071(6) -0.013(4) 0.045(5) -0.035(4)
C11B 0.079(6) 0.046(5) 0.076(7) 0.001(5) 0.031(6) -0.031(5)
C12B 0.096(6) 0.046(5) 0.078(6) 0.001(5) 0.029(5) -0.013(5)
C13B 0.088(6) 0.042(5) 0.070(6) -0.020(4) 0.047(5) -0.014(5)
C14B 0.061(5) 0.063(5) 0.079(6) 0.009(5) 0.044(5) 0.017(5)
C15B 0.081(5) 0.043(4) 0.054(5) -0.015(4) 0.040(4) -0.026(4)
C16B 0.059(4) 0.058(5) 0.069(5) 0.009(4) 0.044(4) 0.004(4)
C17B 0.053(5) 0.065(5) 0.074(6) 0.031(4) 0.031(5) 0.023(4)
C18B 0.066(5) 0.048(5) 0.082(6) 0.010(4) 0.050(4) 0.021(4)
C19B 0.080(5) 0.046(5) 0.092(6) 0.002(5) 0.027(5) 0.021(5)
C20B 0.058(5) 0.066(5) 0.069(5) 0.023(4) 0.017(5) 0.013(4)
C21B 0.062(5) 0.065(5) 0.074(6) 0.026(5) 0.024(5) 0.027(5)
C22B 0.069(5) 0.041(4) 0.085(6) 0.034(4) 0.030(5) 0.010(4)
C23B 0.051(5) 0.077(5) 0.065(6) 0.021(5) 0.041(4) 0.010(4)
C24B 0.044(5) 0.070(5) 0.066(6) 0.002(5) 0.022(5) -0.008(5)
C25B 0.053(5) 0.073(5) 0.073(6) 0.023(5) 0.022(5) 0.007(5)
C26B 0.084(5) 0.054(5) 0.060(6) -0.007(5) 0.016(5) -0.038(5)
C27B 0.087(5) 0.038(5) 0.094(6) -0.003(4) 0.031(5) 0.000(5)
C28B 0.092(5) 0.040(4) 0.069(6) -0.004(4) 0.046(5) -0.016(4)
C29B 0.084(5) 0.056(5) 0.067(6) -0.010(5) 0.027(5) -0.036(5)
C30B 0.086(6) 0.072(5) 0.069(6) -0.017(5) 0.011(5) -0.019(5)
C31B 0.078(5) 0.027(4) 0.077(6) 0.003(4) 0.029(5) -0.014(4)
C32B 0.072(5) 0.048(5) 0.076(6) -0.003(5) 0.034(5) -0.026(4)
C33B 0.078(5) 0.057(5) 0.077(6) -0.009(5) 0.018(5) -0.028(5)
C34B 0.060(5) 0.062(5) 0.078(6) 0.017(4) 0.031(4) -0.023(4)
C35B 0.070(5) 0.064(5) 0.071(6) 0.011(5) 0.034(5) -0.013(5)
C36B 0.077(5) 0.060(5) 0.063(5) 0.024(4) 0.035(4) -0.005(4)
C37B 0.075(5) 0.047(5) 0.082(6) 0.011(5) 0.034(5) 0.001(5)
C38B 0.064(5) 0.090(5) 0.083(6) 0.009(5) 0.014(5) -0.002(5)
C39B 0.063(6) 0.085(6) 0.071(6) 0.009(5) 0.017(5) -0.020(5)
C40B 0.069(5) 0.080(5) 0.071(6) -0.007(5) 0.017(5) -0.032(5)
C41B 0.070(5) 0.078(5) 0.082(6) -0.003(5) 0.020(5) -0.029(5)
C42B 0.060(5) 0.078(6) 0.088(6) 0.009(5) 0.033(5) -0.020(5)
C43B 0.056(5) 0.081(5) 0.084(6) 0.002(5) 0.030(5) -0.023(5)
C44B 0.056(5) 0.087(6) 0.091(6) 0.014(5) 0.022(5) -0.006(5)
C45B 0.062(5) 0.065(5) 0.067(5) 0.005(5) 0.004(5) -0.018(4)
C46B 0.064(5) 0.072(5) 0.060(6) 0.001(5) 0.018(5) -0.019(5)
C47B 0.072(5) 0.056(5) 0.042(5) -0.002(4) 0.023(4) -0.021(4)
C48B 0.048(4) 0.069(5) 0.060(6) 0.026(4) 0.009(4) 0.000(4)
C49B 0.055(5) 0.045(5) 0.052(5) 0.023(4) 0.017(4) -0.007(4)
C50B 0.059(5) 0.038(4) 0.034(6) 0.007(4) 0.021(5) -0.020(4)
C51B 0.056(5) 0.081(5) 0.088(6) 0.024(5) 0.023(5) 0.004(5)
C52B 0.057(5) 0.073(5) 0.075(6) 0.018(5) 0.022(5) 0.011(5)
C53B 0.074(5) 0.053(5) 0.089(6) 0.023(5) 0.023(5) 0.010(5)
C54B 0.081(5) 0.040(5) 0.073(6) 0.010(4) 0.030(5) -0.005(4)
C55B 0.061(5) 0.029(4) 0.064(6) 0.015(4) 0.025(5) 0.003(4)
C56B 0.060(5) 0.076(5) 0.084(6) 0.016(5) 0.029(5) 0.013(5)
C57B 0.083(5) 0.063(5) 0.091(6) -0.007(5) 0.050(5) 0.022(5)
C58B 0.065(5) 0.054(5) 0.089(6) 0.014(5) 0.047(5) 0.022(4)
C59B 0.081(6) 0.041(5) 0.083(6) 0.012(5) 0.034(5) 0.009(5)
C60B 0.051(5) 0.077(6) 0.078(6) 0.016(5) 0.048(5) -0.012(5)
C61B 0.060(4) 0.078(5) 0.081(6) 0.013(5) 0.054(4) 0.001(4)
C62B 0.056(5) 0.081(6) 0.087(6) 0.020(5) 0.041(4) -0.002(5)
C63B 0.072(5) 0.072(5) 0.082(6) -0.003(5) 0.051(4) 0.008(5)
C64B 0.094(5) 0.053(5) 0.066(5) -0.020(4) 0.054(4) -0.009(4)
C65B 0.091(5) 0.068(5) 0.071(6) -0.031(4) 0.064(4) 0.005(5)
C66B 0.098(5) 0.043(5) 0.077(6) -0.021(5) 0.038(5) -0.009(5)
C67B 0.088(5) 0.032(4) 0.086(6) -0.006(4) 0.029(5) -0.002(5)
C68B 0.096(5) 0.054(5) 0.051(6) -0.014(4) 0.048(5) -0.027(4)
C69B 0.063(5) 0.066(5) 0.075(6) 0.021(4) 0.044(4) -0.004(4)
C70B 0.077(5) 0.063(5) 0.067(6) 0.004(5) 0.046(5) -0.006(5)
C71B 0.089(5) 0.077(6) 0.072(6) -0.006(5) 0.046(5) 0.006(5)
C72B 0.070(5) 0.076(5) 0.069(6) 0.018(5) 0.020(5) -0.007(5)
C73B 0.064(5) 0.071(5) 0.069(6) 0.025(5) 0.030(5) 0.011(5)
C74B 0.067(5) 0.065(5) 0.070(6) 0.020(5) 0.029(5) -0.009(5)
C75B 0.077(6) 0.082(6) 0.069(6) 0.007(5) 0.021(5) -0.014(5)
C76B 0.089(5) 0.069(5) 0.066(6) 0.004(5) 0.031(5) -0.019(5)
C77B 0.085(5) 0.068(5) 0.067(6) 0.008(5) 0.036(5) -0.003(5)
C78B 0.074(5) 0.072(5) 0.069(6) -0.006(5) 0.011(5) -0.014(5)
C79B 0.051(5) 0.080(5) 0.068(6) 0.005(5) 0.024(5) -0.019(5)
C80B 0.063(5) 0.088(6) 0.068(6) 0.017(5) 0.015(5) -0.011(5)
C81B 0.077(6) 0.068(5) 0.066(6) -0.009(5) 0.020(5) -0.018(5)
C82B 0.082(5) 0.048(4) 0.069(5) -0.010(4) 0.038(4) -0.032(4)
C83B 0.083(5) 0.051(5) 0.077(6) -0.009(5) 0.018(5) -0.021(5)
C84B 0.072(5) 0.053(5) 0.068(6) -0.020(5) 0.013(5) -0.024(5)
C85B 0.090(6) 0.060(5) 0.069(6) -0.019(5) 0.028(5) -0.014(5)
Yb3 0.131(4) 0.098(3) 0.041(3) -0.0187(18) 0.047(3) -0.040(2)
C02C 0.063(5) 0.055(4) 0.063(5) 0.003(4) 0.040(5) -0.003(4)
C03C 0.060(4) 0.053(4) 0.057(6) 0.005(4) 0.033(5) -0.009(4)
C04C 0.058(6) 0.062(4) 0.072(4) 0.007(3) 0.035(5) 0.004(4)
C05C 0.060(5) 0.055(4) 0.068(5) 0.007(5) 0.029(6) -0.014(4)
C06C 0.057(4) 0.062(4) 0.059(6) 0.013(5) 0.014(4) -0.007(4)
C07C 0.064(4) 0.053(4) 0.047(7) 0.003(5) 0.025(5) -0.012(3)
C08C 0.061(4) 0.052(5) 0.052(6) 0.013(5) 0.017(5) -0.008(3)
C09C 0.065(4) 0.042(6) 0.065(6) 0.015(5) 0.023(4) -0.004(4)
C10C 0.070(5) 0.044(6) 0.073(5) 0.015(5) 0.028(4) 0.000(4)
C11C 0.070(4) 0.043(6) 0.073(5) 0.005(6) 0.029(4) -0.013(4)
C12C 0.079(4) 0.043(6) 0.079(4) 0.005(5) 0.033(3) -0.006(5)
C13C 0.065(5) 0.057(5) 0.076(5) 0.005(4) 0.040(4) 0.008(4)
C14C 0.078(4) 0.050(5) 0.069(5) -0.003(5) 0.041(4) -0.006(5)
C15C 0.053(5) 0.063(4) 0.074(5) 0.011(4) 0.035(5) 0.011(5)
C16C 0.072(4) 0.051(4) 0.059(6) -0.007(4) 0.042(5) -0.006(4)
C17C 0.080(4) 0.054(5) 0.062(6) -0.009(5) 0.028(4) -0.026(4)
C18C 0.084(4) 0.045(6) 0.069(5) -0.009(5) 0.036(4) -0.016(4)
C19C 0.084(4) 0.043(6) 0.079(5) -0.002(4) 0.039(4) -0.012(5)
C20C 0.074(4) 0.066(5) 0.069(5) -0.005(4) 0.023(4) -0.030(4)
C21C 0.073(5) 0.064(6) 0.073(5) -0.005(4) 0.027(4) -0.029(5)
C22C 0.080(4) 0.049(5) 0.077(4) -0.004(4) 0.033(4) -0.022(4)
C23C 0.071(4) 0.053(4) 0.053(6) -0.006(5) 0.031(5) -0.015(3)
C24C 0.062(5) 0.067(4) 0.063(7) 0.001(5) 0.016(5) -0.017(3)
C25C 0.072(4) 0.058(4) 0.058(6) -0.006(4) 0.024(5) -0.021(3)
C26C 0.054(6) 0.070(4) 0.075(5) 0.014(4) 0.026(4) 0.009(5)
C27C 0.079(4) 0.041(6) 0.085(5) 0.009(5) 0.037(4) 0.003(5)
C28C 0.067(4) 0.047(6) 0.082(4) 0.016(4) 0.034(4) 0.015(5)
C29C 0.063(5) 0.059(5) 0.078(4) 0.021(4) 0.026(4) 0.016(4)
C30C 0.058(6) 0.071(5) 0.071(5) 0.017(4) 0.022(5) 0.010(5)
C31C 0.078(4) 0.044(6) 0.079(4) 0.014(4) 0.034(3) -0.003(4)
C32C 0.072(4) 0.055(5) 0.074(5) 0.021(5) 0.029(4) 0.004(4)
C33C 0.066(4) 0.061(5) 0.073(5) 0.021(4) 0.025(4) 0.011(4)
C34C 0.073(4) 0.058(5) 0.070(6) 0.017(5) 0.034(4) -0.007(4)
C35C 0.071(4) 0.061(5) 0.070(5) 0.013(5) 0.039(5) -0.011(4)
C36C 0.070(5) 0.058(5) 0.078(5) 0.008(4) 0.036(4) -0.017(4)
C37C 0.077(4) 0.044(6) 0.079(5) 0.006(5) 0.036(4) -0.017(5)
C38C 0.073(5) 0.069(5) 0.066(6) 0.001(4) 0.022(5) -0.016(4)
C39C 0.065(5) 0.077(4) 0.066(5) 0.002(4) 0.018(4) -0.012(4)
C40C 0.063(5) 0.076(4) 0.067(5) 0.013(4) 0.022(4) -0.001(4)
C41C 0.066(5) 0.073(5) 0.068(5) 0.018(4) 0.023(4) 0.003(4)
C42C 0.074(4) 0.065(5) 0.069(6) 0.013(5) 0.032(4) -0.007(4)
C43C 0.071(4) 0.069(4) 0.066(6) 0.011(4) 0.026(4) -0.006(4)
C44C 0.078(4) 0.071(4) 0.067(6) 0.003(4) 0.025(4) -0.014(4)
C45C 0.058(6) 0.069(5) 0.069(5) 0.000(3) 0.018(4) -0.017(4)
C46C 0.054(6) 0.069(4) 0.070(4) 0.009(3) 0.021(5) 0.000(5)
C47C 0.055(6) 0.064(4) 0.070(4) 0.007(3) 0.026(5) -0.002(5)
C48C 0.065(6) 0.059(5) 0.069(5) -0.010(4) 0.018(4) -0.023(5)
C49C 0.067(6) 0.056(5) 0.072(4) -0.004(4) 0.022(4) -0.019(5)
C50C 0.060(6) 0.060(4) 0.069(5) 0.004(4) 0.024(5) -0.014(5)
C51C 0.079(5) 0.058(5) 0.067(5) -0.009(4) 0.023(4) -0.023(4)
C52C 0.077(5) 0.052(5) 0.070(5) -0.010(4) 0.023(4) -0.024(4)
C53C 0.082(4) 0.044(6) 0.073(5) -0.008(5) 0.031(4) -0.018(5)
C54C 0.077(4) 0.038(6) 0.076(5) -0.002(5) 0.031(4) -0.019(5)
C55C 0.073(5) 0.045(5) 0.074(5) -0.002(4) 0.029(4) -0.019(4)
C56C 0.090(4) 0.056(5) 0.066(6) -0.015(5) 0.031(4) -0.018(4)
C57C 0.089(4) 0.059(5) 0.073(5) -0.010(5) 0.049(4) 0.003(4)
C58C 0.095(4) 0.054(6) 0.070(5) -0.016(5) 0.040(4) -0.008(4)
C59C 0.090(4) 0.044(6) 0.077(5) -0.012(5) 0.037(4) -0.011(5)
C60C 0.075(4) 0.066(4) 0.069(6) 0.008(5) 0.039(5) -0.011(4)
C61C 0.085(4) 0.067(4) 0.066(6) -0.002(4) 0.042(4) -0.009(4)
C62C 0.088(4) 0.063(5) 0.066(6) -0.008(5) 0.035(4) -0.015(4)
C63C 0.087(5) 0.068(5) 0.074(6) -0.003(4) 0.047(5) -0.001(4)
C64C 0.065(5) 0.072(5) 0.086(5) 0.006(4) 0.049(4) 0.010(4)
C65C 0.077(5) 0.059(6) 0.084(5) -0.002(5) 0.050(4) 0.013(5)
C66C 0.074(5) 0.053(6) 0.086(4) 0.007(4) 0.039(4) 0.010(5)
C67C 0.083(4) 0.042(6) 0.083(5) 0.001(5) 0.037(4) 0.000(5)
C68C 0.060(6) 0.079(4) 0.090(4) 0.012(4) 0.039(4) 0.004(5)
C69C 0.070(5) 0.065(5) 0.073(6) 0.010(4) 0.041(5) -0.011(4)
C70C 0.065(6) 0.070(4) 0.078(5) 0.009(4) 0.044(5) -0.008(4)
C71C 0.074(5) 0.073(4) 0.080(5) 0.003(4) 0.048(5) 0.002(4)
C72C 0.065(6) 0.076(5) 0.076(5) 0.001(4) 0.022(5) -0.023(5)
C73C 0.066(6) 0.068(5) 0.077(5) -0.001(4) 0.026(4) -0.025(5)
C74C 0.062(6) 0.068(5) 0.081(4) 0.005(4) 0.033(4) -0.019(5)
C75C 0.059(6) 0.083(4) 0.083(5) 0.010(4) 0.024(5) -0.011(4)
C76C 0.058(6) 0.080(4) 0.087(5) 0.010(4) 0.035(5) -0.007(4)
C77C 0.059(6) 0.072(5) 0.082(5) 0.008(4) 0.038(5) -0.013(5)
C78C 0.058(5) 0.079(5) 0.077(6) 0.012(5) 0.020(5) -0.007(4)
C79C 0.064(5) 0.078(4) 0.071(6) 0.004(4) 0.018(5) -0.019(4)
C80C 0.068(5) 0.076(4) 0.071(5) -0.001(4) 0.019(5) -0.025(4)
C81C 0.059(6) 0.082(5) 0.083(5) 0.014(4) 0.024(5) -0.003(5)
C82C 0.061(5) 0.065(5) 0.081(5) 0.017(4) 0.027(4) 0.009(4)
C83C 0.061(5) 0.058(6) 0.072(5) 0.018(5) 0.022(4) 0.007(5)
C84C 0.056(5) 0.069(5) 0.072(6) 0.013(4) 0.017(4) -0.001(4)
C85C 0.060(5) 0.078(5) 0.084(5) 0.015(4) 0.028(5) 0.003(5)
Yb4 0.0930(11) 0.1091(12) 0.0900(16) 0.0697(10) 0.0519(11) 0.0543(9)
C02D 0.082(4) 0.043(6) 0.077(4) 0.000(4) 0.034(3) -0.016(5)
C03D 0.071(4) 0.040(5) 0.071(5) 0.006(5) 0.030(4) -0.015(5)
C04D 0.083(5) 0.045(6) 0.075(5) -0.008(4) 0.031(4) -0.021(5)
C05D 0.067(4) 0.048(5) 0.074(5) 0.005(4) 0.028(5) -0.021(5)
C06D 0.058(4) 0.061(4) 0.058(6) 0.011(5) 0.014(4) -0.008(4)
C07D 0.064(4) 0.039(6) 0.065(5) 0.016(5) 0.024(4) -0.002(5)
C08D 0.061(4) 0.050(5) 0.054(6) 0.015(5) 0.018(5) -0.007(3)
C09D 0.063(4) 0.052(4) 0.048(6) 0.007(5) 0.028(5) -0.013(4)
C10D 0.068(4) 0.052(4) 0.052(6) -0.001(5) 0.032(5) -0.013(3)
C11D 0.061(4) 0.054(5) 0.064(6) 0.009(4) 0.032(6) -0.015(4)
C12D 0.068(5) 0.055(4) 0.058(6) 0.000(4) 0.041(5) -0.005(4)
C13D 0.089(4) 0.048(6) 0.072(5) -0.013(5) 0.039(4) -0.008(5)
C14D 0.083(5) 0.047(6) 0.081(5) -0.003(5) 0.040(4) 0.000(5)
C15D 0.087(4) 0.047(6) 0.072(5) -0.012(5) 0.031(4) -0.019(4)
C16D 0.079(4) 0.041(6) 0.080(4) 0.005(4) 0.035(4) -0.001(5)
C17D 0.060(5) 0.067(5) 0.084(4) 0.015(4) 0.031(4) 0.007(5)
C18D 0.071(5) 0.058(6) 0.085(4) 0.006(4) 0.040(4) 0.008(5)
C19D 0.075(5) 0.064(5) 0.083(5) 0.000(4) 0.049(4) 0.009(5)
C20D 0.058(5) 0.078(4) 0.085(5) 0.015(4) 0.028(4) 0.000(4)
C21D 0.058(6) 0.079(4) 0.088(4) 0.012(4) 0.034(4) -0.003(4)
C22D 0.065(6) 0.074(4) 0.085(4) 0.008(4) 0.045(4) 0.003(4)
C23D 0.068(4) 0.050(6) 0.073(5) 0.015(5) 0.029(4) 0.002(4)
C24D 0.055(5) 0.068(5) 0.069(6) 0.013(4) 0.017(5) -0.003(4)
C25D 0.058(5) 0.063(5) 0.075(5) 0.016(4) 0.023(4) 0.005(4)
C26D 0.081(5) 0.057(5) 0.068(5) -0.013(4) 0.024(4) -0.023(4)
C27D 0.084(4) 0.064(4) 0.074(5) -0.005(4) 0.049(4) 0.002(4)
C28D 0.092(4) 0.056(5) 0.067(5) -0.016(5) 0.044(4) -0.006(4)
C29D 0.090(4) 0.062(4) 0.065(6) -0.011(5) 0.035(4) -0.013(4)
C30D 0.082(4) 0.065(4) 0.066(5) -0.007(4) 0.024(4) -0.018(4)
C31D 0.079(4) 0.069(4) 0.073(6) 0.002(4) 0.045(5) -0.003(4)
C32D 0.081(4) 0.068(4) 0.068(6) 0.005(4) 0.038(5) -0.007(3)
C33D 0.084(4) 0.067(4) 0.066(6) -0.001(5) 0.034(4) -0.010(3)
C34D 0.072(4) 0.064(4) 0.069(5) 0.012(4) 0.037(4) -0.009(4)
C35D 0.069(4) 0.062(5) 0.073(5) 0.014(4) 0.039(4) -0.012(4)
C36D 0.061(5) 0.069(4) 0.079(5) 0.010(4) 0.040(5) -0.012(4)
C37D 0.066(5) 0.074(4) 0.079(5) 0.008(4) 0.047(5) -0.003(4)
C38D 0.061(6) 0.073(4) 0.066(5) 0.013(4) 0.022(5) -0.002(5)
C39D 0.065(6) 0.075(4) 0.067(6) 0.005(4) 0.017(5) -0.010(5)
C40D 0.074(5) 0.071(4) 0.067(6) 0.002(5) 0.021(5) -0.012(4)
C41D 0.077(5) 0.070(4) 0.067(7) 0.006(5) 0.025(5) -0.009(4)
C42D 0.072(4) 0.063(5) 0.068(6) 0.016(5) 0.031(4) -0.005(4)
C43D 0.069(4) 0.068(4) 0.067(6) 0.015(5) 0.026(4) -0.003(4)
C44D 0.064(5) 0.071(5) 0.067(5) 0.019(4) 0.023(4) 0.003(4)
C45D 0.061(5) 0.069(4) 0.068(5) -0.001(4) 0.017(4) -0.016(4)
C46D 0.070(6) 0.060(5) 0.067(5) -0.009(4) 0.020(4) -0.023(5)
C47D 0.074(5) 0.049(5) 0.072(5) -0.007(4) 0.025(4) -0.025(5)
C48D 0.053(6) 0.067(4) 0.071(4) 0.006(3) 0.020(4) -0.005(5)
C49D 0.058(7) 0.060(5) 0.071(4) 0.004(3) 0.023(5) -0.012(5)
C50D 0.066(6) 0.052(5) 0.073(5) 0.002(4) 0.025(4) -0.020(5)
C51D 0.054(6) 0.067(5) 0.071(5) 0.018(4) 0.024(5) 0.011(5)
C52D 0.052(6) 0.067(4) 0.071(4) 0.013(3) 0.027(4) 0.007(5)
C53D 0.052(6) 0.061(4) 0.071(4) 0.007(4) 0.039(5) 0.008(5)
C54D 0.059(5) 0.059(4) 0.066(5) 0.004(4) 0.037(5) 0.001(4)
C55D 0.058(5) 0.059(4) 0.068(5) 0.005(4) 0.030(5) -0.006(4)
C56D 0.059(6) 0.058(5) 0.079(5) 0.018(4) 0.029(4) 0.018(5)
C57D 0.079(4) 0.045(6) 0.085(5) 0.005(5) 0.040(4) 0.005(5)
C58D 0.068(5) 0.052(6) 0.083(4) 0.011(4) 0.037(5) 0.015(5)
C59D 0.069(5) 0.058(5) 0.078(5) 0.006(4) 0.039(4) 0.008(5)
C60D 0.075(4) 0.055(6) 0.073(5) 0.018(5) 0.033(4) -0.003(4)
C61D 0.074(4) 0.050(6) 0.079(5) 0.018(5) 0.031(4) 0.006(4)
C62D 0.065(5) 0.058(5) 0.074(5) 0.022(4) 0.026(4) 0.011(4)
C63D 0.080(4) 0.043(6) 0.083(4) 0.010(4) 0.036(4) 0.000(4)
C64D 0.084(4) 0.048(6) 0.077(5) -0.006(5) 0.034(4) -0.020(5)
C65D 0.086(4) 0.046(6) 0.079(5) -0.005(5) 0.039(4) -0.014(5)
C66D 0.085(4) 0.050(5) 0.069(6) -0.009(5) 0.037(5) -0.014(4)
C67D 0.074(5) 0.054(4) 0.068(5) 0.000(4) 0.043(5) -0.002(4)
C68D 0.081(5) 0.059(6) 0.072(5) -0.007(4) 0.028(4) -0.027(4)
C69D 0.072(4) 0.054(5) 0.075(5) 0.014(4) 0.037(4) -0.013(4)
C70D 0.070(5) 0.052(6) 0.079(5) 0.007(5) 0.035(4) -0.020(5)
C71D 0.080(4) 0.044(6) 0.081(5) 0.003(4) 0.035(4) -0.015(4)
C72D 0.061(6) 0.080(4) 0.081(5) 0.008(4) 0.023(5) -0.016(5)
C73D 0.056(6) 0.078(4) 0.085(5) 0.010(4) 0.031(5) -0.013(5)
C74D 0.058(6) 0.072(5) 0.082(5) 0.008(4) 0.034(4) -0.017(5)
C75D 0.067(6) 0.075(5) 0.074(5) 0.001(4) 0.021(5) -0.024(5)
C76D 0.068(6) 0.064(6) 0.077(5) -0.003(4) 0.025(4) -0.028(5)
C77D 0.064(5) 0.062(5) 0.080(4) 0.004(4) 0.031(4) -0.023(5)
C78D 0.065(5) 0.075(4) 0.069(6) 0.003(4) 0.017(5) -0.020(4)
C79D 0.061(5) 0.079(5) 0.075(5) 0.011(4) 0.019(5) -0.011(4)
C80D 0.061(6) 0.082(4) 0.080(5) 0.013(4) 0.022(5) -0.009(5)
C81D 0.070(5) 0.075(4) 0.070(6) -0.001(5) 0.019(5) -0.025(4)
C82D 0.079(4) 0.054(5) 0.060(6) -0.012(5) 0.026(5) -0.023(4)
C83D 0.072(4) 0.055(4) 0.055(6) -0.008(5) 0.026(5) -0.018(3)
C84D 0.065(4) 0.066(4) 0.062(6) 0.000(5) 0.017(5) -0.018(3)
C85D 0.079(5) 0.062(5) 0.067(6) -0.007(5) 0.023(5) -0.027(4)
C1O 0.081(4) 0.072(4) 0.118(7) -0.002(4) 0.051(5) -0.004(3)
C2O 0.074(4) 0.079(4) 0.226(13) 0.075(6) 0.053(6) 0.009(3)
C3O 0.084(5) 0.108(6) 0.197(12) 0.013(7) 0.017(6) -0.013(5)
C4O 0.102(5) 0.047(3) 0.129(8) -0.011(3) 0.049(5) -0.003(3)
C5O 0.079(5) 0.105(6) 0.247(14) 0.044(8) 0.082(7) 0.008(5)
C6O 0.139(8) 0.075(4) 0.156(10) -0.005(4) 0.102(7) -0.006(4)
Cl1 0.193(3) 0.138(2) 0.168(3) -0.0630(19) 0.093(2) -0.0530(19)
Cl2 0.0678(10) 0.1166(15) 0.166(3) -0.0060(13) 0.0127(13) 0.0245(9)
C9O 0.043(2) 0.089(4) 0.053(5) -0.001(3) 0.011(3) 0.002(2)
C8O 0.096(5) 0.103(5) 0.055(6) 0.013(4) -0.027(4) -0.037(4)
C7O 0.089(5) 0.074(4) 0.104(7) 0.036(4) -0.009(4) -0.014(3)
Cl3 0.0665(9) 0.1154(13) 0.0918(17) -0.0184(9) 0.0287(10) 0.0164(8)

loop_
_atom_type_symbol
_atom_type_description
_atom_type_scat_dispersion_real
_atom_type_scat_dispersion_imag
_atom_type_scat_source
Yb Yb -7.2108 4.4329 'International Tables Vol C Tables 4.2.6.8 and 6.1.1.4'
C C 0.0181 0.0091 'International Tables Vol C Tables 4.2.6.8 and 6.1.1.4'
H H 0.0000 0.0000 'International Tables Vol C Tables 4.2.6.8 and 6.1.1.4'
Cl Cl 0.3639 0.7018 'International Tables Vol C Tables 4.2.6.8 and 6.1.1.4'

loop_
_geom_angle_atom_site_label_1
_geom_angle_atom_site_label_2
_geom_angle_atom_site_label_3
_geom_angle
_geom_angle_site_symmetry_1
C62A Yb1 C44A 33.6(2) .
C62A Yb1 C43A 61.2(4) .
C44A Yb1 C43A 35.8(3) .
C62A Yb1 C42A 70.0(3) .
C44A Yb1 C42A 60.7(3) .
C43A Yb1 C42A 32.6(3) .
C62A Yb1 C60A 58.1(3) .
C44A Yb1 C60A 69.4(3) .
C43A Yb1 C60A 58.2(4) .
C42A Yb1 C60A 32.5(2) .
C62A Yb1 C61A 32.9(4) .
C44A Yb1 C61A 59.8(4) .
C43A Yb1 C61A 70.5(4) .
C42A Yb1 C61A 59.2(4) .
C60A Yb1 C61A 32.6(4) .
C62A Yb1 C38A 53.2(3) .
C44A Yb1 C38A 32.0(2) .
C43A Yb1 C38A 58.4(3) .
C42A Yb1 C38A 89.4(3) .
C60A Yb1 C38A 101.3(3) .
C61A Yb1 C38A 85.6(4) .
C62A Yb1 C56A 29.21(19) .
C44A Yb1 C56A 49.7(3) .
C43A Yb1 C56A 84.5(3) .
C42A Yb1 C56A 99.0(3) .
C60A Yb1 C56A 84.5(3) .
C61A Yb1 C56A 53.6(4) .
C38A Yb1 C56A 48.6(2) .
C62A Yb1 C41A 87.7(3) .
C44A Yb1 C41A 55.9(3) .
C43A Yb1 C41A 30.2(3) .
C42A Yb1 C41A 51.6(3) .
C60A Yb1 C41A 83.4(3) .
C61A Yb1 C41A 100.6(4) .
C38A Yb1 C41A 61.4(3) .
C56A Yb1 C41A 103.9(3) .
C62A Yb1 C51A 49.1(3) .
C44A Yb1 C51A 48.9(3) .
C43A Yb1 C51A 82.9(3) .
C42A Yb1 C51A 109.3(3) .
C60A Yb1 C51A 107.0(3) .
C61A Yb1 C51A 79.6(4) .
C38A Yb1 C51A 28.50(17) .
C56A Yb1 C51A 28.07(14) .
C41A Yb1 C51A 89.9(3) .
C62A Yb1 C34A 97.9(3) .
C44A Yb1 C34A 87.0(3) .
C43A Yb1 C34A 53.1(3) .
C42A Yb1 C34A 28.41(17) .
C60A Yb1 C34A 48.3(2) .
C61A Yb1 C34A 80.5(4) .
C38A Yb1 C34A 111.0(3) .
C56A Yb1 C34A 127.1(3) .
C41A Yb1 C34A 55.8(3) .
C51A Yb1 C34A 135.7(3) .
C62A Yb1 C69A 83.2(3) .
C44A Yb1 C69A 97.6(3) .
C43A Yb1 C69A 80.2(3) .
C42A Yb1 C69A 48.3(2) .
C60A Yb1 C69A 28.31(19) .
C61A Yb1 C69A 51.8(4) .
C38A Yb1 C69A 129.6(3) .
C56A Yb1 C69A 104.8(3) .
C41A Yb1 C69A 97.4(2) .
C51A Yb1 C69A 131.4(3) .
C34A Yb1 C69A 45.1(2) .
C6N C1N C4N 110.5(10) .
C6N C1N C10N 110.6(11) .
C4N C1N C10N 106.8(10) .
C6N C1N H1N 109.6 .
C4N C1N H1N 109.6 .
C10N C1N H1N 109.6 .
C3N C2N C10N 112.4(11) .
C3N C2N C5N 109.2(9) .
C10N C2N C5N 108.5(8) .
C3N C2N H2N 108.9 .
C10N C2N H2N 108.9 .
C5N C2N H2N 108.9 .
C2N C3N C8N 111.8(9) .
C2N C3N H3N1 109.3 .
C8N C3N H3N1 109.3 .
C2N C3N H3N2 109.3 .
C8N C3N H3N2 109.3 .
H3N1 C3N H3N2 107.9 .
C8N C4N C1N 109.0(9) .
C8N C4N H4N1 109.9 .
C1N C4N H4N1 109.9 .
C8N C4N H4N2 109.9 .
C1N C4N H4N2 109.9 .
H4N1 C4N H4N2 108.3 .
C7N C5N C2N 108.8(9) .
C7N C5N H5N1 109.9 .
C2N C5N H5N1 109.9 .
C7N C5N H5N2 109.9 .
C2N C5N H5N2 109.9 .
H5N1 C5N H5N2 108.3 .
C1N C6N C7N 110.5(9) .
C1N C6N H6N1 109.5 .
C7N C6N H6N1 109.5 .
C1N C6N H6N2 109.5 .
C7N C6N H6N2 109.5 .
H6N1 C6N H6N2 108.1 .
C9N C7N C5N 114.7(10) .
C9N C7N C6N 104.9(12) .
C5N C7N C6N 110.2(11) .
C9N C7N H7N 109.0 .
C5N C7N H7N 109.0 .
C6N C7N H7N 109.0 .
C3N C8N C4N 106.8(10) .
C3N C8N C9N 113.2(9) .
C4N C8N C9N 105.2(9) .
C3N C8N H8N 110.5 .
C4N C8N H8N 110.5 .
C9N C8N H8N 110.5 .
C7N C9N C8N 109.2(8) .
C7N C9N H9N1 109.8 .
C8N C9N H9N1 109.8 .
C7N C9N H9N2 109.8 .
C8N C9N H9N2 109.8 .
H9N1 C9N H9N2 108.3 .
C11A C10N C05A 86.6(7) .
C11A C10N C2N 120.4(10) .
C05A C10N C2N 118.4(9) .
C11A C10N C1N 112.9(10) .
C05A C10N C1N 110.6(8) .
C2N C10N C1N 106.9(7) .
C04A C02A C03A 124.9(10) .
C04A C02A C16A 115.2(9) .
C03A C02A C16A 108.1(3) .
C02A C03A C07A 108.1(3) .
C02A C03A C05A 119.9(8) .
C07A C03A C05A 128.7(8) .
C02A C04A C47A 113.7(9) .
C02A C04A C15A 127.6(10) .
C47A C04A C15A 107.2(3) .
C50A C05A C03A 108.4(10) .
C50A C05A C10N 126.5(9) .
C03A C05A C10N 117.3(8) .
C50A C05A C11A 97.7(8) .
C03A C05A C11A 103.9(8) .
C10N C05A C11A 46.6(6) .
C84A C06A C24A 107.6(3) .
C84A C06A C08A 131.8(12) .
C24A C06A C08A 112.2(12) .
C23A C07A C03A 108.0(3) .
C23A C07A C08A 120.6(9) .
C03A C07A C08A 122.9(9) .
C09A C08A C07A 123.9(11) .
C09A C08A C06A 108.2(10) .
C07A C08A C06A 120.6(11) .
C08A C09A C10A 123.6(12) .
C08A C09A C11A 120.9(12) .
C10A C09A C11A 109.5(12) .
C12A C10A C83A 112.9(11) .
C12A C10A C09A 125.6(12) .
C83A C10A C09A 118.8(12) .
C55A C11A C10N 119.7(13) .
C55A C11A C09A 117.7(10) .
C10N C11A C09A 121.8(12) .
C55A C11A C05A 98.2(9) .
C10N C11A C05A 46.9(6) .
C09A C11A C05A 116.2(10) .
C10A C12A C67A 124.1(12) .
C10A C12A C54A 119.2(11) .
C67A C12A C54A 107.6(4) .
C15A C13A C14A 125.1(13) .
C15A C13A C28A 104.8(12) .
C14A C13A C28A 126.3(13) .
C16A C14A C13A 113.5(12) .
C16A C14A C18A 119.2(10) .
C13A C14A C18A 120.5(11) .
C13A C15A C26A 127.0(10) .
C13A C15A C04A 114.4(10) .
C26A C15A C04A 107.5(3) .
C14A C16A C02A 123.9(10) .
C14A C16A C23A 124.1(10) .
C02A C16A C23A 107.1(3) .
C18A C17A C25A 126.4(12) .
C18A C17A C20A 118.0(11) .
C25A C17A C20A 101.4(11) .
C17A C18A C14A 113.1(10) .
C17A C18A C19A 122.8(11) .
C14A C18A C19A 120.7(10) .
C27A C19A C22A 108.0(3) .
C27A C19A C18A 122.6(11) .
C22A C19A C18A 118.3(10) .
C21A C20A C80A 107.6(4) .
C21A C20A C17A 114.6(10) .
C80A C20A C17A 132.7(10) .
C20A C21A C73A 107.2(4) .
C20A C21A C22A 122.9(12) .
C73A C21A C22A 111.7(10) .
C19A C22A C37A 107.8(3) .
C19A C22A C21A 121.7(9) .
C37A C22A C21A 122.1(10) .
C25A C23A C07A 123.1(10) .
C25A C23A C16A 122.2(10) .
C07A C23A C16A 108.1(3) .
C79A C24A C06A 107.1(4) .
C79A C24A C25A 121.2(12) .
C06A C24A C25A 126.6(12) .
C23A C25A C17A 112.9(10) .
C23A C25A C24A 115.2(10) .
C17A C25A C24A 124.9(11) .
C30A C26A C15A 118.2(10) .
C30A C26A C46A 119.0(10) .
C15A C26A C46A 107.2(3) .
C19A C27A C31A 108.0(3) .
C19A C27A C28A 124.2(10) .
C31A C27A C28A 117.3(10) .
C29A C28A C27A 117.1(12) .
C29A C28A C13A 126.6(14) .
C27A C28A C13A 105.3(11) .
C28A C29A C30A 120.7(12) .
C28A C29A C33A 123.9(11) .
C30A C29A C33A 107.4(3) .
C26A C30A C40A 122.2(9) .
C26A C30A C29A 119.5(9) .
C40A C30A C29A 108.2(3) .
C37A C31A C27A 108.2(3) .
C37A C31A C32A 128.3(10) .
C27A C31A C32A 114.8(10) .
C33A C32A C31A 122.1(11) .
C33A C32A C34A 124.7(13) .
C31A C32A C34A 107.6(11) .
C32A C33A C41A 116.8(10) .
C32A C33A C29A 124.4(10) .
C41A C33A C29A 108.1(3) .
C35A C34A C42A 108.3(3) .
C35A C34A C32A 126.6(10) .
C42A C34A C32A 116.4(9) .
C35A C34A Yb1 88.4(6) .
C42A C34A Yb1 57.5(5) .
C32A C34A Yb1 91.9(6) .
C34A C35A C69A 108.3(3) .
C34A C35A C36A 120.8(10) .
C69A C35A C36A 122.1(10) .
C74A C36A C35A 122.0(11) .
C74A C36A C37A 115.1(11) .
C35A C36A C37A 117.3(11) .
C31A C37A C22A 107.9(3) .
C31A C37A C36A 118.6(11) .
C22A C37A C36A 122.9(11) .
C39A C38A C51A 126.0(7) .
C39A C38A C44A 124.0(7) .
C51A C38A C44A 107.6(3) .
C39A C38A Yb1 98.1(11) .
C51A C38A Yb1 88.0(8) .
C44A C38A Yb1 66.0(7) .
C38A C39A C40A 117.6(8) .
C38A C39A C45A 118.5(8) .
C40A C39A C45A 115.4(8) .
C38A C39A Yb1 56.1(9) .
C40A C39A Yb1 81.8(7) .
C45A C39A Yb1 105.1(9) .
C30A C40A C41A 108.1(3) .
C30A C40A C39A 119.8(7) .
C41A C40A C39A 123.0(8) .
C40A C41A C33A 107.9(3) .
C40A C41A C43A 118.1(8) .
C33A C41A C43A 125.1(8) .
C40A C41A Yb1 90.4(6) .
C33A C41A Yb1 97.2(6) .
C43A C41A Yb1 56.4(5) .
C43A C42A C34A 123.1(8) .
C43A C42A C60A 120.0(9) .
C34A C42A C60A 107.7(3) .
C43A C42A Yb1 71.8(5) .
C34A C42A Yb1 94.1(5) .
C60A C42A Yb1 75.1(8) .
C42A C43A C41A 113.6(9) .
C42A C43A C44A 119.3(9) .
C41A C43A C44A 117.9(9) .
C42A C43A Yb1 75.6(6) .
C41A C43A Yb1 93.4(6) .
C44A C43A Yb1 71.4(6) .
C62A C44A C38A 107.7(3) .
C62A C44A C43A 117.2(10) .
C38A C44A C43A 117.3(9) .
C62A C44A Yb1 72.8(8) .
C38A C44A Yb1 82.0(8) .
C43A C44A Yb1 72.8(6) .
C46A C45A C48A 118.0(10) .
C46A C45A C39A 121.2(10) .
C48A C45A C39A 116.2(9) .
C45A C46A C47A 125.3(10) .
C45A C46A C26A 122.2(10) .
C47A C46A C26A 107.1(3) .
C46A C47A C04A 108.6(3) .
C46A C47A C50A 114.7(9) .
C04A C47A C50A 126.8(10) .
C49A C48A C45A 121.0(10) .
C49A C48A C52A 117.2(11) .
C45A C48A C52A 115.4(9) .
C50A C49A C48A 115.1(10) .
C50A C49A C55A 114.3(13) .
C48A C49A C55A 124.1(12) .
C49A C50A C47A 125.2(10) .
C49A C50A C05A 114.6(11) .
C47A C50A C05A 114.6(11) .
C52A C51A C38A 116.7(10) .
C52A C51A C56A 132.1(11) .
C38A C51A C56A 107.9(3) .
C52A C51A Yb1 111.2(11) .
C38A C51A Yb1 63.5(7) .
C56A C51A Yb1 73.5(6) .
C51A C52A C48A 126.7(12) .
C51A C52A C53A 108.4(13) .
C48A C52A C53A 114.7(12) .
C59A C53A C54A 107.7(4) .
C59A C53A C52A 124.5(11) .
C54A C53A C52A 119.2(11) .
C55A C54A C12A 119.5(12) .
C55A C54A C53A 127.4(11) .
C12A C54A C53A 108.1(4) .
C54A C55A C11A 121.4(13) .
C54A C55A C49A 116.0(12) .
C11A C55A C49A 113.7(11) .
C58A C56A C62A 117.9(11) .
C58A C56A C51A 120.7(10) .
C62A C56A C51A 107.6(3) .
C58A C56A Yb1 95.7(8) .
C62A C56A Yb1 57.0(7) .
C51A C56A Yb1 78.4(6) .
C58A C57A C65A 119.0(10) .
C58A C57A C63A 125.5(10) .
C65A C57A C63A 108.5(3) .
C57A C58A C56A 119.6(12) .
C57A C58A C59A 118.0(12) .
C56A C58A C59A 113.9(11) .
C53A C59A C67A 108.1(4) .
C53A C59A C58A 119.2(10) .
C67A C59A C58A 121.1(11) .
C42A C60A C69A 107.8(3) .
C42A C60A C61A 124.1(11) .
C69A C60A C61A 118.9(11) .
C42A C60A Yb1 72.3(7) .
C69A C60A Yb1 93.4(8) .
C61A C60A Yb1 75.9(8) .
C63A C61A C62A 118.0(11) .
C63A C61A C60A 114.5(12) .
C62A C61A C60A 114.3(12) .
C63A C61A Yb1 95.4(8) .
C62A C61A Yb1 67.0(7) .
C60A C61A Yb1 71.6(8) .
C44A C62A C56A 107.6(3) .
C44A C62A C61A 124.8(11) .
C56A C62A C61A 122.0(11) .
C44A C62A Yb1 73.6(7) .
C56A C62A Yb1 93.8(8) .
C61A C62A Yb1 80.1(8) .
C61A C63A C71A 127.0(11) .
C61A C63A C57A 116.8(10) .
C71A C63A C57A 107.4(3) .
C61A C63A Yb1 57.3(7) .
C71A C63A Yb1 97.2(8) .
C57A C63A Yb1 89.6(7) .
C68A C64A C71A 115.7(11) .
C68A C64A C65A 130.1(11) .
C71A C64A C65A 107.5(3) .
C66A C65A C57A 127.0(9) .
C66A C65A C64A 114.3(10) .
C57A C65A C64A 107.8(3) .
C65A C66A C82A 124.5(11) .
C65A C66A C67A 113.6(10) .
C82A C66A C67A 116.6(10) .
C12A C67A C59A 108.0(4) .
C12A C67A C66A 122.2(10) .
C59A C67A C66A 120.1(9) .
C64A C68A C76A 124.6(12) .
C64A C68A C85A 112.7(11) .
C76A C68A C85A 107.3(3) .
C70A C69A C35A 116.5(11) .
C70A C69A C60A 128.4(11) .
C35A C69A C60A 107.7(3) .
C70A C69A Yb1 97.6(8) .
C35A C69A Yb1 87.5(6) .
C60A C69A Yb1 58.3(7) .
C69A C70A C77A 123.3(14) .
C69A C70A C71A 114.6(14) .
C77A C70A C71A 118.5(13) .
C64A C71A C63A 108.7(3) .
C64A C71A C70A 122.7(11) .
C63A C71A C70A 116.0(10) .
C75A C72A C80A 117.7(11) .
C75A C72A C73A 120.9(12) .
C80A C72A C73A 107.9(3) .
C72A C73A C21A 107.1(4) .
C72A C73A C74A 120.5(11) .
C21A C73A C74A 126.7(11) .
C36A C74A C73A 121.0(13) .
C36A C74A C77A 111.5(12) .
C73A C74A C77A 120.3(12) .
C72A C75A C81A 118.6(10) .
C72A C75A C76A 122.9(11) .
C81A C75A C76A 108.2(3) .
C75A C76A C68A 107.4(3) .
C75A C76A C77A 120.8(11) .
C68A C76A C77A 123.3(11) .
C70A C77A C76A 113.2(13) .
C70A C77A C74A 124.2(13) .
C76A C77A C74A 114.5(12) .
C81A C78A C84A 120.4(11) .
C81A C78A C79A 127.1(11) .
C84A C78A C79A 107.5(3) .
C80A C79A C24A 120.2(12) .
C80A C79A C78A 108.7(12) .
C24A C79A C78A 107.3(4) .
C79A C80A C72A 126.4(11) .
C79A C80A C20A 117.8(10) .
C72A C80A C20A 107.6(3) .
C78A C81A C75A 120.3(11) .
C78A C81A C85A 117.5(11) .
C75A C81A C85A 107.8(3) .
C66A C82A C85A 110.3(11) .
C66A C82A C83A 114.7(11) .
C85A C82A C83A 125.1(11) .
C10A C83A C84A 123.4(12) .
C10A C83A C82A 128.9(11) .
C84A C83A C82A 104.5(12) .
C78A C84A C06A 108.2(3) .
C78A C84A C83A 131.3(13) .
C06A C84A C83A 111.8(12) .
C82A C85A C81A 119.4(10) .
C82A C85A C68A 127.9(11) .
C81A C85A C68A 107.3(3) .
C44B Yb2 C62B 33.1(3) .
C44B Yb2 C61B 60.4(5) .
C62B Yb2 C61B 33.6(4) .
C44B Yb2 C60B 68.7(4) .
C62B Yb2 C60B 57.9(4) .
C61B Yb2 C60B 32.7(4) .
C44B Yb2 C43B 34.6(4) .
C62B Yb2 C43B 59.2(4) .
C61B Yb2 C43B 69.6(5) .
C60B Yb2 C43B 56.6(4) .
C44B Yb2 C38B 32.3(4) .
C62B Yb2 C38B 53.6(4) .
C61B Yb2 C38B 86.8(5) .
C60B Yb2 C38B 101.0(4) .
C43B Yb2 C38B 57.6(4) .
C44B Yb2 C42B 58.9(4) .
C62B Yb2 C42B 68.1(4) .
C61B Yb2 C42B 58.6(4) .
C60B Yb2 C42B 31.8(3) .
C43B Yb2 C42B 31.2(4) .
C38B Yb2 C42B 87.6(4) .
C44B Yb2 C56B 50.5(4) .
C62B Yb2 C56B 30.7(3) .
C61B Yb2 C56B 54.9(4) .
C60B Yb2 C56B 85.6(4) .
C43B Yb2 C56B 84.1(4) .
C38B Yb2 C56B 49.4(3) .
C42B Yb2 C56B 98.6(4) .
C44B Yb2 C51B 49.6(4) .
C62B Yb2 C51B 50.5(4) .
C61B Yb2 C51B 81.6(4) .
C60B Yb2 C51B 108.2(4) .
C43B Yb2 C51B 82.3(4) .
C38B Yb2 C51B 28.6(3) .
C42B Yb2 C51B 108.3(4) .
C56B Yb2 C51B 29.1(2) .
C44B Yb2 C63B 84.5(4) .
C62B Yb2 C63B 52.6(4) .
C61B Yb2 C63B 27.4(4) .
C60B Yb2 C63B 50.0(4) .
C43B Yb2 C63B 96.9(4) .
C38B Yb2 C63B 104.0(4) .
C42B Yb2 C63B 81.1(4) .
C56B Yb2 C63B 58.7(3) .
C51B Yb2 C63B 87.6(4) .
C44B Yb2 C69B 96.3(4) .
C62B Yb2 C69B 83.1(4) .
C61B Yb2 C69B 51.8(4) .
C60B Yb2 C69B 27.8(3) .
C43B Yb2 C69B 78.0(4) .
C38B Yb2 C69B 128.6(4) .
C42B Yb2 C69B 47.4(3) .
C56B Yb2 C69B 106.3(3) .
C51B Yb2 C69B 133.2(3) .
C63B Yb2 C69B 53.8(3) .
C44B Yb2 C41B 54.5(4) .
C62B Yb2 C41B 85.6(4) .
C61B Yb2 C41B 99.0(5) .
C60B Yb2 C41B 80.7(4) .
C43B Yb2 C41B 29.5(4) .
C38B Yb2 C41B 60.6(4) .
C42B Yb2 C41B 49.4(4) .
C56B Yb2 C41B 103.6(4) .
C51B Yb2 C41B 89.1(4) .
C63B Yb2 C41B 126.0(4) .
C69B Yb2 C41B 93.8(3) .
C6M C1M C4M 106.8(7) .
C6M C1M C10M 114.5(9) .
C4M C1M C10M 108.9(7) .
C6M C1M H1M 108.8 .
C4M C1M H1M 108.8 .
C10M C1M H1M 108.8 .
C3M C2M C10M 111.3(9) .
C3M C2M C5M 108.8(8) .
C10M C2M C5M 107.2(9) .
C3M C2M H2M 109.8 .
C10M C2M H2M 109.8 .
C5M C2M H2M 109.8 .
C2M C3M C8M 112.0(8) .
C2M C3M H3M1 109.2 .
C8M C3M H3M1 109.2 .
C2M C3M H3M2 109.2 .
C8M C3M H3M2 109.2 .
H3M1 C3M H3M2 107.9 .
C8M C4M C1M 109.0(8) .
C8M C4M H4M1 109.9 .
C1M C4M H4M1 109.9 .
C8M C4M H4M2 109.9 .
C1M C4M H4M2 109.9 .
H4M1 C4M H4M2 108.3 .
C7M C5M C2M 109.6(9) .
C7M C5M H5M1 109.8 .
C2M C5M H5M1 109.8 .
C7M C5M H5M2 109.8 .
C2M C5M H5M2 109.8 .
H5M1 C5M H5M2 108.2 .
C1M C6M C7M 107.4(8) .
C1M C6M H6M1 110.2 .
C7M C6M H6M1 110.2 .
C1M C6M H6M2 110.2 .
C7M C6M H6M2 110.2 .
H6M1 C6M H6M2 108.5 .
C9M C7M C5M 111.3(11) .
C9M C7M C6M 107.8(11) .
C5M C7M C6M 114.0(11) .
C9M C7M H7M 107.8 .
C5M C7M H7M 107.8 .
C6M C7M H7M 107.8 .
C3M C8M C4M 106.2(7) .
C3M C8M C9M 113.7(10) .
C4M C8M C9M 105.6(7) .
C3M C8M H8M 110.4 .
C4M C8M H8M 110.4 .
C9M C8M H8M 110.4 .
C7M C9M C8M 107.9(8) .
C7M C9M H9M1 110.1 .
C8M C9M H9M1 110.1 .
C7M C9M H9M2 110.1 .
C8M C9M H9M2 110.1 .
H9M1 C9M H9M2 108.4 .
C05B C10M C2M 117.5(9) .
C05B C10M C11B 86.8(7) .
C2M C10M C11B 131.9(10) .
C05B C10M C1M 110.3(7) .
C2M C10M C1M 107.5(7) .
C11B C10M C1M 100.4(9) .
C04B C02B C03B 123.6(12) .
C04B C02B C16B 119.5(11) .
C03B C02B C16B 107.5(10) .
C02B C03B C07B 112.3(9) .
C02B C03B C05B 119.7(10) .
C07B C03B C05B 124.1(10) .
C02B C04B C47B 115.8(11) .
C02B C04B C15B 127.6(12) .
C47B C04B C15B 103.7(9) .
C03B C05B C50B 113.1(9) .
C03B C05B C10M 114.5(9) .
C50B C05B C10M 125.7(9) .
C24B C06B C84B 107.7(11) .
C24B C06B C08B 110.1(13) .
C84B C06B C08B 134.1(15) .
C23B C07B C03B 103.0(10) .
C23B C07B C08B 118.7(11) .
C03B C07B C08B 126.2(12) .
C09B C08B C07B 122.4(13) .
C09B C08B C06B 107.1(13) .
C07B C08B C06B 120.8(13) .
C08B C09B C10B 124.0(13) .
C08B C09B C11B 121.0(13) .
C10B C09B C11B 112.1(13) .
C12B C10B C83B 115.3(12) .
C12B C10B C09B 121.3(13) .
C83B C10B C09B 120.3(13) .
C55B C11B C09B 112.7(11) .
C55B C11B C10M 126.8(13) .
C09B C11B C10M 118.4(12) .
C10B C12B C67B 122.7(13) .
C10B C12B C54B 126.4(13) .
C67B C12B C54B 105.9(10) .
C15B C13B C14B 127.6(13) .
C15B C13B C28B 104.5(12) .
C14B C13B C28B 122.6(13) .
C13B C14B C16B 116.5(12) .
C13B C14B C18B 123.5(12) .
C16B C14B C18B 114.8(12) .
C13B C15B C26B 131.3(12) .
C13B C15B C04B 110.8(11) .
C26B C15B C04B 106.9(9) .
C02B C16B C14B 117.9(11) .
C02B C16B C23B 104.7(10) .
C14B C16B C23B 123.8(12) .
C18B C17B C25B 126.7(13) .
C18B C17B C20B 123.5(12) .
C25B C17B C20B 100.7(11) .
C17B C18B C14B 116.8(11) .
C17B C18B C19B 120.2(12) .
C14B C18B C19B 119.4(11) .
C27B C19B C22B 107.4(11) .
C27B C19B C18B 122.4(13) .
C22B C19B C18B 117.0(12) .
C21B C20B C80B 105.4(10) .
C21B C20B C17B 111.8(12) .
C80B C20B C17B 129.8(12) .
C73B C21B C20B 112.9(11) .
C73B C21B C22B 110.4(11) .
C20B C21B C22B 123.0(13) .
C19B C22B C37B 108.3(10) .
C19B C22B C21B 123.7(11) .
C37B C22B C21B 122.1(11) .
C25B C23B C07B 124.9(12) .
C25B C23B C16B 121.6(12) .
C07B C23B C16B 112.3(10) .
C79B C24B C06B 107.9(11) .
C79B C24B C25B 117.6(13) .
C06B C24B C25B 129.2(15) .
C23B C25B C17B 112.0(13) .
C23B C25B C24B 112.7(13) .
C17B C25B C24B 126.9(14) .
C30B C26B C15B 113.9(12) .
C30B C26B C46B 118.6(13) .
C15B C26B C46B 108.7(10) .
C19B C27B C31B 110.4(11) .
C19B C27B C28B 123.4(12) .
C31B C27B C28B 116.8(11) .
C29B C28B C27B 121.0(14) .
C29B C28B C13B 122.9(13) .
C27B C28B C13B 107.6(11) .
C28B C29B C30B 125.8(13) .
C28B C29B C33B 119.6(15) .
C30B C29B C33B 105.2(11) .
C40B C30B C26B 121.5(12) .
C40B C30B C29B 109.0(12) .
C26B C30B C29B 119.0(12) .
C37B C31B C27B 106.1(10) .
C37B C31B C32B 133.4(13) .
C27B C31B C32B 113.5(11) .
C33B C32B C31B 121.6(14) .
C33B C32B C34B 124.3(15) .
C31B C32B C34B 105.8(13) .
C32B C33B C41B 116.9(13) .
C32B C33B C29B 127.5(14) .
C41B C33B C29B 107.9(10) .
C35B C34B C42B 108.6(10) .
C35B C34B C32B 125.6(12) .
C42B C34B C32B 116.4(11) .
C35B C34B Yb2 86.2(11) .
C42B C34B Yb2 56.8(7) .
C32B C34B Yb2 93.7(8) .
C34B C35B C69B 109.6(11) .
C34B C35B C36B 120.9(13) .
C69B C35B C36B 122.4(13) .
C74B C36B C35B 120.0(13) .
C74B C36B C37B 114.5(13) .
C35B C36B C37B 119.6(13) .
C31B C37B C36B 113.8(13) .
C31B C37B C22B 107.6(11) .
C36B C37B C22B 121.6(13) .
C51B C38B C39B 127.1(12) .
C51B C38B C44B 107.9(9) .
C39B C38B C44B 123.2(11) .
C51B C38B Yb2 86.0(9) .
C39B C38B Yb2 101.6(13) .
C44B C38B Yb2 66.4(9) .
C38B C39B C40B 116.1(12) .
C38B C39B C45B 116.9(13) .
C40B C39B C45B 115.9(13) .
C41B C40B C30B 108.1(11) .
C41B C40B C39B 125.7(13) .
C30B C40B C39B 120.8(12) .
C40B C41B C33B 108.8(11) .
C40B C41B C43B 116.5(11) .
C33B C41B C43B 126.6(11) .
C40B C41B Yb2 87.9(10) .
C33B C41B Yb2 98.9(9) .
C43B C41B Yb2 57.9(7) .
C34B C42B C43B 124.3(12) .
C34B C42B C60B 107.0(10) .
C43B C42B C60B 119.7(11) .
C34B C42B Yb2 96.6(9) .
C43B C42B Yb2 72.7(8) .
C60B C42B Yb2 71.9(8) .
C42B C43B C44B 118.7(11) .
C42B C43B C41B 111.4(11) .
C44B C43B C41B 117.5(11) .
C42B C43B Yb2 76.1(8) .
C44B C43B Yb2 67.3(9) .
C41B C43B Yb2 92.5(9) .
C62B C44B C38B 109.1(10) .
C62B C44B C43B 118.8(12) .
C38B C44B C43B 118.8(13) .
C62B C44B Yb2 73.8(10) .
C38B C44B Yb2 81.3(11) .
C43B C44B Yb2 78.1(9) .
C46B C45B C48B 114.3(12) .
C46B C45B C39B 119.4(12) .
C48B C45B C39B 116.8(12) .
C45B C46B C47B 133.3(13) .
C45B C46B C26B 122.4(12) .
C47B C46B C26B 102.8(10) .
C46B C47B C04B 113.4(10) .
C46B C47B C50B 110.5(10) .
C04B C47B C50B 126.6(11) .
C49B C48B C45B 117.2(11) .
C49B C48B C52B 124.8(12) .
C45B C48B C52B 114.4(11) .
C50B C49B C48B 122.3(10) .
C50B C49B C55B 114.9(12) .
C48B C49B C55B 116.9(12) .
C49B C50B C47B 120.9(10) .
C49B C50B C05B 118.8(12) .
C47B C50B C05B 111.1(10) .
C52B C51B C38B 116.3(13) .
C52B C51B C56B 132.1(13) .
C38B C51B C56B 108.0(8) .
C52B C51B Yb2 110.0(12) .
C38B C51B Yb2 65.5(8) .
C56B C51B Yb2 72.4(7) .
C51B C52B C48B 127.5(14) .
C51B C52B C53B 107.1(14) .
C48B C52B C53B 113.3(12) .
C59B C53B C54B 110.5(11) .
C59B C53B C52B 128.1(13) .
C54B C53B C52B 115.9(12) .
C55B C54B C12B 112.6(13) .
C55B C54B C53B 130.8(13) .
C12B C54B C53B 105.4(10) .
C54B C55B C11B 126.3(14) .
C54B C55B C49B 117.7(12) .
C11B C55B C49B 111.1(11) .
C58B C56B C51B 120.5(12) .
C58B C56B C62B 118.4(12) .
C51B C56B C62B 107.7(9) .
C58B C56B Yb2 92.7(8) .
C51B C56B Yb2 78.5(8) .
C62B C56B Yb2 60.7(8) .
C58B C57B C65B 115.3(12) .
C58B C57B C63B 123.4(12) .
C65B C57B C63B 111.3(10) .
C57B C58B C56B 120.9(13) .
C57B C58B C59B 118.9(12) .
C56B C58B C59B 113.1(12) .
C57B C58B Yb2 82.2(8) .
C56B C58B Yb2 61.0(7) .
C59B C58B Yb2 101.9(8) .
C53B C59B C67B 104.8(11) .
C53B C59B C58B 117.7(12) .
C67B C59B C58B 122.6(12) .
C69B C60B C42B 108.0(10) .
C69B C60B C61B 119.5(12) .
C42B C60B C61B 123.9(12) .
C69B C60B Yb2 94.3(8) .
C42B C60B Yb2 76.2(8) .
C61B C60B Yb2 72.4(7) .
C63B C61B C60B 115.0(13) .
C63B C61B C62B 121.0(12) .
C60B C61B C62B 114.7(13) .
C63B C61B Yb2 95.2(9) .
C60B C61B Yb2 74.9(8) .
C62B C61B Yb2 69.6(7) .
C44B C62B C56B 106.5(9) .
C44B C62B C61B 124.0(13) .
C56B C62B C61B 118.9(13) .
C44B C62B Yb2 73.1(10) .
C56B C62B Yb2 88.6(9) .
C61B C62B Yb2 76.8(8) .
C61B C63B C57B 117.3(12) .
C61B C63B C71B 127.6(12) .
C57B C63B C71B 105.6(10) .
C61B C63B Yb2 57.4(7) .
C57B C63B Yb2 88.7(9) .
C71B C63B Yb2 97.2(10) .
C68B C64B C71B 116.3(12) .
C68B C64B C65B 133.4(12) .
C71B C64B C65B 105.9(10) .
C57B C65B C66B 129.3(12) .
C57B C65B C64B 106.9(10) .
C66B C65B C64B 111.7(11) .
C82B C66B C67B 118.5(11) .
C82B C66B C65B 121.2(11) .
C67B C66B C65B 114.7(11) .
C12B C67B C59B 111.2(11) .
C12B C67B C66B 122.3(12) .
C59B C67B C66B 117.4(12) .
C64B C68B C76B 124.4(13) .
C64B C68B C85B 112.6(12) .
C76B C68B C85B 104.0(10) .
C70B C69B C35B 117.7(12) .
C70B C69B C60B 126.0(12) .
C35B C69B C60B 106.8(10) .
C70B C69B Yb2 92.5(12) .
C35B C69B Yb2 89.4(11) .
C60B C69B Yb2 57.8(6) .
C69B C70B C77B 121.7(15) .
C69B C70B C71B 116.0(14) .
C77B C70B C71B 120.2(14) .
C63B C71B C64B 110.2(11) .
C63B C71B C70B 114.4(12) .
C64B C71B C70B 119.9(12) .
C75B C72B C80B 113.1(12) .
C75B C72B C73B 122.0(12) .
C80B C72B C73B 113.7(12) .
C21B C73B C72B 101.4(10) .
C21B C73B C74B 127.9(13) .
C72B C73B C74B 121.4(12) .
C36B C74B C73B 121.4(14) .
C36B C74B C77B 113.8(13) .
C73B C74B C77B 118.3(12) .
C72B C75B C81B 119.5(13) .
C72B C75B C76B 120.9(13) .
C81B C75B C76B 109.2(11) .
C75B C76B C77B 120.9(13) .
C75B C76B C68B 108.7(10) .
C77B C76B C68B 123.1(13) .
C70B C77B C76B 112.5(13) .
C70B C77B C74B 123.8(15) .
C76B C77B C74B 116.4(13) .
C81B C78B C84B 118.5(15) .
C81B C78B C79B 121.9(14) .
C84B C78B C79B 108.0(11) .
C80B C79B C24B 121.5(14) .
C80B C79B C78B 107.8(13) .
C24B C79B C78B 106.2(12) .
C79B C80B C72B 132.8(13) .
C79B C80B C20B 117.7(12) .
C72B C80B C20B 105.5(10) .
C78B C81B C75B 124.5(13) .
C78B C81B C85B 118.4(13) .
C75B C81B C85B 106.9(10) .
C66B C82B C85B 117.5(11) .
C66B C82B C83B 113.9(12) .
C85B C82B C83B 122.2(11) .
C84B C83B C10B 122.4(13) .
C84B C83B C82B 106.5(12) .
C10B C83B C82B 127.0(12) .
C78B C84B C06B 108.3(10) .
C78B C84B C83B 133.1(15) .
C06B C84B C83B 111.1(15) .
C82B C85B C81B 120.5(12) .
C82B C85B C68B 122.8(12) .
C81B C85B C68B 109.2(10) .
C62C Yb3 C60C 61.5(7) .
C62C Yb3 C61C 35.2(6) .
C60C Yb3 C61C 35.1(5) .
C62C Yb3 C44C 33.3(5) .
C60C Yb3 C44C 71.1(8) .
C61C Yb3 C44C 61.7(7) .
C62C Yb3 C42C 71.4(8) .
C60C Yb3 C42C 33.6(5) .
C61C Yb3 C42C 62.0(7) .
C44C Yb3 C42C 60.1(7) .
C62C Yb3 C43C 60.5(7) .
C60C Yb3 C43C 58.8(7) .
C61C Yb3 C43C 71.9(8) .
C44C Yb3 C43C 34.6(5) .
C42C Yb3 C43C 31.9(5) .
C62C Yb3 C38C 51.8(6) .
C60C Yb3 C38C 101.5(9) .
C61C Yb3 C38C 86.4(8) .
C44C Yb3 C38C 30.4(5) .
C42C Yb3 C38C 86.5(8) .
C43C Yb3 C38C 55.5(6) .
C62C Yb3 C69C 88.9(7) .
C60C Yb3 C69C 30.2(5) .
C61C Yb3 C69C 56.0(6) .
C44C Yb3 C69C 101.0(8) .
C42C Yb3 C69C 50.7(5) .
C43C Yb3 C69C 82.1(7) .
C38C Yb3 C69C 131.5(9) .
C62C Yb3 C56C 30.2(4) .
C60C Yb3 C56C 89.1(8) .
C61C Yb3 C56C 56.3(7) .
C44C Yb3 C56C 50.2(6) .
C42C Yb3 C56C 101.2(8) .
C43C Yb3 C56C 84.2(7) .
C38C Yb3 C56C 48.1(5) .
C69C Yb3 C56C 111.9(7) .
C62C Yb3 C63C 55.4(6) .
C60C Yb3 C63C 53.9(6) .
C61C Yb3 C63C 29.8(6) .
C44C Yb3 C63C 87.6(7) .
C42C Yb3 C63C 86.7(7) .
C43C Yb3 C63C 101.6(8) .
C38C Yb3 C63C 104.9(8) .
C69C Yb3 C63C 57.8(5) .
C56C Yb3 C63C 60.6(6) .
C62C Yb3 C34C 99.2(8) .
C60C Yb3 C34C 48.7(6) .
C61C Yb3 C34C 83.3(7) .
C44C Yb3 C34C 85.5(7) .
C42C Yb3 C34C 28.1(5) .
C43C Yb3 C34C 52.2(6) .
C38C Yb3 C34C 106.5(8) .
C69C Yb3 C34C 46.2(4) .
C56C Yb3 C34C 129.3(8) .
C63C Yb3 C34C 100.0(7) .
C62C Yb3 C51C 48.5(6) .
C60C Yb3 C51C 109.6(9) .
C61C Yb3 C51C 81.6(8) .
C44C Yb3 C51C 47.5(6) .
C42C Yb3 C51C 107.6(8) .
C43C Yb3 C51C 79.9(7) .
C38C Yb3 C51C 27.5(4) .
C69C Yb3 C51C 137.2(8) .
C56C Yb3 C51C 28.0(3) .
C63C Yb3 C51C 88.4(7) .
C34C Yb3 C51C 132.1(8) .
C04C C02C C03C 121(2) .
C04C C02C C16C 116.7(19) .
C03C C02C C16C 109.3(14) .
C02C C03C C07C 109.7(14) .
C02C C03C C05C 123.5(16) .
C07C C03C C05C 124.1(16) .
C02C C04C C47C 113(2) .
C02C C04C C15C 128(2) .
C47C C04C C15C 103.5(15) .
C50C C05C C03C 109.4(18) .
C50C C05C C11C 98.1(14) .
C03C C05C C11C 107.6(16) .
C24C C06C C84C 107.8(17) .
C24C C06C C08C 111.3(18) .
C84C C06C C08C 133(2) .
C23C C07C C03C 105.4(13) .
C23C C07C C08C 124.7(19) .
C03C C07C C08C 124(2) .
C09C C08C C07C 126(2) .
C09C C08C C06C 105.7(17) .
C07C C08C C06C 117.4(19) .
C08C C09C C10C 127(2) .
C08C C09C C11C 118.0(18) .
C10C C09C C11C 111.4(17) .
C12C C10C C83C 111.0(19) .
C12C C10C C09C 122(2) .
C83C C10C C09C 120.0(19) .
C55C C11C C09C 114(2) .
C55C C11C C05C 97.7(14) .
C09C C11C C05C 115.6(18) .
C10C C12C C67C 125(2) .
C10C C12C C54C 121(2) .
C67C C12C C54C 105.3(14) .
C15C C13C C14C 126(2) .
C15C C13C C28C 103.7(16) .
C14C C13C C28C 128(2) .
C13C C14C C16C 115(2) .
C13C C14C C18C 119(2) .
C16C C14C C18C 115.8(18) .
C13C C15C C26C 131(2) .
C13C C15C C04C 112.9(19) .
C26C C15C C04C 107.8(13) .
C14C C16C C02C 120.4(18) .
C14C C16C C23C 127(2) .
C02C C16C C23C 104.1(13) .
C18C C17C C25C 130(2) .
C18C C17C C20C 119.6(19) .
C25C C17C C20C 99.9(16) .
C17C C18C C14C 113.4(17) .
C17C C18C C19C 123.4(19) .
C14C C18C C19C 119.4(17) .
C27C C19C C22C 106.3(14) .
C27C C19C C18C 124(2) .
C22C C19C C18C 116.6(19) .
C21C C20C C80C 106.6(14) .
C21C C20C C17C 112.8(17) .
C80C C20C C17C 131(2) .
C73C C21C C20C 110.3(16) .
C73C C21C C22C 110.9(19) .
C20C C21C C22C 124(2) .
C19C C22C C37C 109.5(14) .
C19C C22C C21C 122.5(18) .
C37C C22C C21C 120.6(18) .
C25C C23C C07C 122.4(19) .
C25C C23C C16C 119.6(19) .
C07C C23C C16C 111.0(15) .
C06C C24C C79C 106.2(13) .
C06C C24C C25C 131(2) .
C79C C24C C25C 119.6(17) .
C23C C25C C17C 112.0(19) .
C23C C25C C24C 112.1(19) .
C17C C25C C24C 126(2) .
C30C C26C C15C 115.2(19) .
C30C C26C C46C 119(2) .
C15C C26C C46C 107.6(16) .
C19C C27C C31C 109.7(15) .
C19C C27C C28C 123.3(18) .
C31C C27C C28C 117.1(18) .
C29C C28C C27C 119(2) .
C29C C28C C13C 125(2) .
C27C C28C C13C 104.5(17) .
C28C C29C C30C 123(2) .
C28C C29C C33C 121(2) .
C30C C29C C33C 105.2(14) .
C26C C30C C40C 120.9(19) .
C26C C30C C29C 119.4(19) .
C40C C30C C29C 109.8(15) .
C37C C31C C27C 107.9(14) .
C37C C31C C32C 131(2) .
C27C C31C C32C 114.7(18) .
C33C C32C C31C 121(2) .
C33C C32C C34C 125(2) .
C31C C32C C34C 105.9(18) .
C32C C33C C41C 116.0(19) .
C32C C33C C29C 127(2) .
C41C C33C C29C 108.5(14) .
C35C C34C C42C 108.3(10) .
C35C C34C C32C 127.4(18) .
C42C C34C C32C 116.4(14) .
C35C C34C Yb3 83.8(11) .
C42C C34C Yb3 56.6(11) .
C32C C34C Yb3 98.2(18) .
C34C C35C C69C 108.8(9) .
C34C C35C C36C 120.6(18) .
C69C C35C C36C 123.4(17) .
C34C C35C Yb3 70.2(10) .
C69C C35C Yb3 62.9(10) .
C36C C35C Yb3 109(2) .
C74C C36C C35C 119.4(19) .
C74C C36C C37C 116.1(18) .
C35C C36C C37C 117.7(18) .
C31C C37C C22C 106.4(15) .
C31C C37C C36C 117(2) .
C22C C37C C36C 123(2) .
C39C C38C C51C 126.3(17) .
C39C C38C C44C 124.0(13) .
C51C C38C C44C 107.6(10) .
C39C C38C Yb3 104(2) .
C51C C38C Yb3 85.1(12) .
C44C C38C Yb3 63.2(11) .
C38C C39C C40C 116.2(17) .
C38C C39C C45C 117.5(18) .
C40C C39C C45C 116.2(17) .
C30C C40C C41C 107.9(14) .
C30C C40C C39C 121.2(18) .
C41C C40C C39C 125.1(18) .
C40C C41C C33C 108.2(15) .
C40C C41C C43C 117.2(13) .
C33C C41C C43C 126.2(13) .
C40C C41C Yb3 92.0(18) .
C33C C41C Yb3 98.7(18) .
C43C C41C Yb3 54.4(10) .
C43C C42C C34C 123.5(15) .
C43C C42C C60C 120.0(12) .
C34C C42C C60C 107.5(11) .
C43C C42C Yb3 76.8(13) .
C34C C42C Yb3 95.3(14) .
C60C C42C Yb3 68.6(13) .
C42C C43C C41C 112.4(14) .
C42C C43C C44C 119.1(12) .
C41C C43C C44C 117.7(14) .
C42C C43C Yb3 71.3(12) .
C41C C43C Yb3 97.4(13) .
C44C C43C Yb3 70.0(11) .
C62C C44C C38C 108.1(12) .
C62C C44C C43C 117.7(13) .
C38C C44C C43C 117.8(15) .
C62C C44C Yb3 67.7(13) .
C38C C44C Yb3 86.3(14) .
C43C C44C Yb3 75.4(12) .
C46C C45C C48C 113.1(19) .
C46C C45C C39C 118(2) .
C48C C45C C39C 117.9(17) .
C45C C46C C47C 130(2) .
C45C C46C C26C 123.6(17) .
C47C C46C C26C 104.3(13) .
C46C C47C C04C 113.3(15) .
C46C C47C C50C 114.7(16) .
C04C C47C C50C 130.3(18) .
C49C C48C C45C 120.9(19) .
C49C C48C C52C 119.9(18) .
C45C C48C C52C 112.8(17) .
C50C C49C C48C 118.6(18) .
C50C C49C C55C 112.1(18) .
C48C C49C C55C 123(2) .
C49C C50C C47C 119(2) .
C49C C50C C05C 116.5(17) .
C47C C50C C05C 112.4(17) .
C52C C51C C38C 116.4(18) .
C52C C51C C56C 131.6(18) .
C38C C51C C56C 108.3(10) .
C52C C51C Yb3 112(2) .
C38C C51C Yb3 67.4(11) .
C56C C51C Yb3 68.2(10) .
C51C C52C C48C 129(2) .
C51C C52C C53C 105(2) .
C48C C52C C53C 112.3(19) .
C59C C53C C54C 109.2(14) .
C59C C53C C52C 130.1(17) .
C54C C53C C52C 119.4(18) .
C55C C54C C53C 130(2) .
C55C C54C C12C 118.4(19) .
C53C C54C C12C 108.1(16) .
C54C C55C C11C 123(2) .
C54C C55C C49C 114(2) .
C11C C55C C49C 115.1(17) .
C58C C56C C62C 118.2(15) .
C58C C56C C51C 122.3(18) .
C62C C56C C51C 107.2(10) .
C58C C56C Yb3 92.6(18) .
C62C C56C Yb3 56.7(12) .
C51C C56C Yb3 83.8(11) .
C58C C57C C65C 117.6(18) .
C58C C57C C63C 125.1(14) .
C65C C57C C63C 110.9(13) .
C58C C57C Yb3 80.3(16) .
C65C C57C Yb3 105(2) .
C63C C57C Yb3 63.4(11) .
C57C C58C C56C 119.4(18) .
C57C C58C C59C 116.5(19) .
C56C C58C C59C 113.0(18) .
C53C C59C C67C 105.4(16) .
C53C C59C C58C 115.9(19) .
C67C C59C C58C 124(2) .
C69C C60C C42C 107.9(12) .
C69C C60C C61C 119.5(15) .
C42C C60C C61C 123.8(14) .
C69C C60C Yb3 91.6(14) .
C42C C60C Yb3 77.7(14) .
C61C C60C Yb3 72.7(13) .
C63C C61C C62C 118.7(16) .
C63C C61C C60C 114.6(16) .
C62C C61C C60C 114.8(15) .
C63C C61C Yb3 92.3(15) .
C62C C61C Yb3 71.0(13) .
C60C C61C Yb3 72.2(13) .
C44C C62C C56C 107.5(11) .
C44C C62C C61C 124.5(14) .
C56C C62C C61C 121.2(15) .
C44C C62C Yb3 78.9(14) .
C56C C62C Yb3 93.1(14) .
C61C C62C Yb3 73.8(14) .
C61C C63C C57C 117.3(14) .
C61C C63C C71C 127.4(15) .
C57C C63C C71C 105.9(13) .
C61C C63C Yb3 57.9(12) .
C57C C63C Yb3 89.8(13) .
C71C C63C Yb3 95.7(18) .
C68C C64C C71C 116.1(18) .
C68C C64C C65C 131(2) .
C71C C64C C65C 106.7(14) .
C57C C65C C66C 129(2) .
C57C C65C C64C 106.8(14) .
C66C C65C C64C 113.9(18) .
C82C C66C C65C 123(2) .
C82C C66C C67C 115.9(18) .
C65C C66C C67C 113.5(18) .
C12C C67C C59C 110.3(14) .
C12C C67C C66C 123(2) .
C59C C67C C66C 118.4(18) .
C64C C68C C76C 123(2) .
C64C C68C C85C 113(2) .
C76C C68C C85C 105.0(15) .
C70C C69C C35C 117.5(17) .
C70C C69C C60C 127.2(14) .
C35C C69C C60C 107.4(10) .
C70C C69C Yb3 93.8(14) .
C35C C69C Yb3 90.6(12) .
C60C C69C Yb3 58.2(12) .
C69C C70C C77C 121.3(19) .
C69C C70C C71C 115.5(16) .
C77C C70C C71C 118.9(19) .
C69C C70C Yb3 61.4(12) .
C77C C70C Yb3 109(2) .
C71C C70C Yb3 79.8(15) .
C63C C71C C64C 109.7(14) .
C63C C71C C70C 115.1(17) .
C64C C71C C70C 122(2) .
C75C C72C C80C 119.4(19) .
C75C C72C C73C 123(2) .
C80C C72C C73C 111.8(15) .
C21C C73C C72C 104.3(14) .
C21C C73C C74C 131(2) .
C72C C73C C74C 119.2(19) .
C36C C74C C73C 118(2) .
C36C C74C C77C 113.4(19) .
C73C C74C C77C 119(2) .
C72C C75C C81C 119(2) .
C72C C75C C76C 122(2) .
C81C C75C C76C 108.9(15) .
C75C C76C C77C 119(2) .
C75C C76C C68C 108.4(13) .
C77C C76C C68C 124(2) .
C70C C77C C76C 112.9(19) .
C70C C77C C74C 125(2) .
C76C C77C C74C 116.8(19) .
C81C C78C C84C 120(2) .
C81C C78C C79C 127.9(19) .
C84C C78C C79C 106.9(14) .
C80C C79C C24C 118(2) .
C80C C79C C78C 107(2) .
C24C C79C C78C 106.6(16) .
C72C C80C C79C 126(2) .
C72C C80C C20C 106.1(15) .
C79C C80C C20C 119.8(18) .
C78C C81C C75C 118(2) .
C78C C81C C85C 117(2) .
C75C C81C C85C 106.5(15) .
C66C C82C C85C 113.0(17) .
C66C C82C C83C 114.7(18) .
C85C C82C C83C 126.1(19) .
C84C C83C C10C 119.3(19) .
C84C C83C C82C 103.9(18) .
C10C C83C C82C 130(2) .
C78C C84C C06C 108.8(14) .
C78C C84C C83C 133(2) .
C06C C84C C83C 115.0(19) .
C82C C85C C81C 119.0(18) .
C82C C85C C68C 126(2) .
C81C C85C C68C 108.7(13) .
C43D Yb4 C42D 34.8(5) .
C43D Yb4 C44D 37.3(5) .
C42D Yb4 C44D 63.0(7) .
C43D Yb4 C62D 61.3(7) .
C42D Yb4 C62D 69.8(7) .
C44D Yb4 C62D 32.4(5) .
C43D Yb4 C60D 59.5(7) .
C42D Yb4 C60D 32.8(4) .
C44D Yb4 C60D 68.9(7) .
C62D Yb4 C60D 55.9(6) .
C43D Yb4 C38D 60.9(7) .
C42D Yb4 C38D 93.2(9) .
C44D Yb4 C38D 32.6(5) .
C62D Yb4 C38D 52.1(6) .
C60D Yb4 C38D 100.9(8) .
C43D Yb4 C41D 34.3(6) .
C42D Yb4 C41D 56.9(6) .
C44D Yb4 C41D 61.0(6) .
C62D Yb4 C41D 91.8(8) .
C60D Yb4 C41D 88.7(7) .
C38D Yb4 C41D 66.2(6) .
C43D Yb4 C61D 70.3(7) .
C42D Yb4 C61D 58.6(6) .
C44D Yb4 C61D 57.8(6) .
C62D Yb4 C61D 31.1(5) .
C60D Yb4 C61D 31.3(5) .
C38D Yb4 C61D 83.0(7) .
C41D Yb4 C61D 104.6(8) .
C43D Yb4 C34D 57.4(7) .
C42D Yb4 C34D 30.4(5) .
C44D Yb4 C34D 91.8(8) .
C62D Yb4 C34D 99.4(7) .
C60D Yb4 C34D 50.1(5) .
C38D Yb4 C34D 118.1(9) .
C41D Yb4 C34D 61.0(6) .
C61D Yb4 C34D 81.2(7) .
C43D Yb4 C40D 53.6(7) .
C42D Yb4 C40D 83.3(8) .
C44D Yb4 C40D 62.4(7) .
C62D Yb4 C40D 94.2(8) .
C60D Yb4 C40D 112.9(8) .
C38D Yb4 C40D 50.5(5) .
C41D Yb4 C40D 27.8(4) .
C61D Yb4 C40D 118.5(8) .
C34D Yb4 C40D 87.9(7) .
C43D Yb4 C69D 81.8(7) .
C42D Yb4 C69D 48.1(6) .
C44D Yb4 C69D 96.7(7) .
C62D Yb4 C69D 80.0(6) .
C60D Yb4 C69D 27.8(4) .
C38D Yb4 C69D 128.5(8) .
C41D Yb4 C69D 102.6(7) .
C61D Yb4 C69D 50.0(5) .
C34D Yb4 C69D 45.7(5) .
C40D Yb4 C69D 130.2(8) .
C43D Yb4 C39D 64.3(7) .
C42D Yb4 C39D 98.9(8) .
C44D Yb4 C39D 52.3(6) .
C62D Yb4 C39D 78.3(7) .
C60D Yb4 C39D 119.2(8) .
C38D Yb4 C39D 27.0(4) .
C41D Yb4 C39D 52.0(5) .
C61D Yb4 C39D 108.5(8) .
C34D Yb4 C39D 112.7(8) .
C40D Yb4 C39D 27.8(4) .
C69D Yb4 C39D 145.5(8) .
C04D C02D C03D 121(2) .
C04D C02D C16D 118.3(19) .
C03D C02D C16D 109.0(15) .
C02D C03D C07D 110.2(14) .
C02D C03D C05D 122.7(15) .
C07D C03D C05D 126.3(15) .
C02D C04D C47D 113(2) .
C02D C04D C15D 127(2) .
C47D C04D C15D 104.3(15) .
C03D C05D C50D 108.6(18) .
C03D C05D C11D 105.7(16) .
C50D C05D C11D 99.5(14) .
C24D C06D C84D 107.7(17) .
C24D C06D C08D 110.9(18) .
C84D C06D C08D 132(2) .
C23D C07D C03D 105.6(14) .
C23D C07D C08D 125.1(19) .
C03D C07D C08D 123(2) .
C09D C08D C07D 125(2) .
C09D C08D C06D 107.3(18) .
C07D C08D C06D 117.6(19) .
C08D C09D C10D 124(2) .
C08D C09D C11D 120.1(19) .
C10D C09D C11D 109.1(17) .
C12D C10D C83D 111(2) .
C12D C10D C09D 123(2) .
C83D C10D C09D 119.6(19) .
C55D C11D C09D 117(2) .
C55D C11D C05D 96.6(14) .
C09D C11D C05D 115.3(18) .
C10D C12D C67D 125(2) .
C10D C12D C54D 125(2) .
C67D C12D C54D 104.7(13) .
C15D C13D C14D 126(2) .
C15D C13D C28D 103.1(17) .
C14D C13D C28D 126(2) .
C13D C14D C16D 116(2) .
C13D C14D C18D 120(2) .
C16D C14D C18D 116.2(18) .
C13D C15D C26D 132(2) .
C13D C15D C04D 112.8(19) .
C26D C15D C04D 106.9(13) .
C14D C16D C02D 119.7(19) .
C14D C16D C23D 126(2) .
C02D C16D C23D 104.3(13) .
C18D C17D C25D 128(2) .
C18D C17D C20D 120.9(19) .
C25D C17D C20D 100.3(16) .
C17D C18D C14D 114.5(17) .
C17D C18D C19D 122.2(18) .
C14D C18D C19D 120.2(17) .
C27D C19D C22D 106.9(15) .
C27D C19D C18D 122(2) .
C22D C19D C18D 117(2) .
C21D C20D C80D 107.1(14) .
C21D C20D C17D 112.8(18) .
C80D C20D C17D 132(2) .
C73D C21D C20D 110.0(16) .
C73D C21D C22D 111.3(19) .
C20D C21D C22D 123(2) .
C19D C22D C37D 109.4(14) .
C19D C22D C21D 123.2(18) .
C37D C22D C21D 120.8(18) .
C25D C23D C07D 121.9(19) .
C25D C23D C16D 120.5(19) .
C07D C23D C16D 110.7(15) .
C06D C24D C79D 106.5(13) .
C06D C24D C25D 132(2) .
C79D C24D C25D 120.7(17) .
C23D C25D C17D 112.4(19) .
C23D C25D C24D 112.6(19) .
C17D C25D C24D 125(2) .
C30D C26D C15D 115.7(19) .
C30D C26D C46D 120(2) .
C15D C26D C46D 109.2(16) .
C19D C27D C31D 109.4(15) .
C19D C27D C28D 124.2(18) .
C31D C27D C28D 118.6(17) .
C29D C28D C27D 118(2) .
C29D C28D C13D 125(2) .
C27D C28D C13D 105.3(17) .
C28D C29D C30D 124(2) .
C28D C29D C33D 121(2) .
C30D C29D C33D 105.6(13) .
C26D C30D C40D 120.4(19) .
C26D C30D C29D 118.3(19) .
C40D C30D C29D 109.5(15) .
C37D C31D C27D 107.6(14) .
C37D C31D C32D 130(2) .
C27D C31D C32D 112.8(18) .
C33D C32D C31D 121.7(19) .
C33D C32D C34D 125.4(15) .
C31D C32D C34D 107.2(17) .
C33D C32D Yb4 78.4(13) .
C31D C32D Yb4 108(2) .
C34D C32D Yb4 64.1(11) .
C32D C33D C41D 116.2(14) .
C32D C33D C29D 127(2) .
C41D C33D C29D 108.5(12) .
C32D C33D Yb4 78.1(14) .
C41D C33D Yb4 58.5(11) .
C29D C33D Yb4 104.2(19) .
C35D C34D C42D 108.6(11) .
C35D C34D C32D 126.2(17) .
C42D C34D C32D 116.1(12) .
C35D C34D Yb4 92.3(12) .
C42D C34D Yb4 58.5(11) .
C32D C34D Yb4 86.8(12) .
C34D C35D C69D 108.4(10) .
C34D C35D C36D 120.1(17) .
C69D C35D C36D 123.3(18) .
C34D C35D Yb4 61.6(10) .
C69D C35D Yb4 71.9(9) .
C36D C35D Yb4 106(2) .
C74D C36D C35D 120.3(19) .
C74D C36D C37D 115.7(18) .
C35D C36D C37D 119.2(18) .
C31D C37D C22D 106.7(15) .
C31D C37D C36D 116(2) .
C22D C37D C36D 123(2) .
C39D C38D C51D 127.0(16) .
C39D C38D C44D 123.2(12) .
C51D C38D C44D 107.9(10) .
C39D C38D Yb4 93.8(15) .
C51D C38D Yb4 94.9(14) .
C44D C38D Yb4 65.8(12) .
C38D C39D C40D 118.2(11) .
C38D C39D C45D 116.3(16) .
C40D C39D C45D 116.6(16) .
C38D C39D Yb4 59.2(13) .
C40D C39D Yb4 75.7(11) .
C45D C39D Yb4 108.3(19) .
C30D C40D C41D 107.7(12) .
C30D C40D C39D 121.1(17) .
C41D C40D C39D 123.0(12) .
C30D C40D Yb4 108(2) .
C41D C40D Yb4 61.1(11) .
C39D C40D Yb4 76.5(12) .
C40D C41D C33D 108.3(12) .
C40D C41D C43D 117.6(12) .
C33D C41D C43D 126.2(12) .
C40D C41D Yb4 91.1(13) .
C33D C41D Yb4 94.3(14) .
C43D C41D Yb4 59.7(11) .
C43D C42D C34D 123.7(14) .
C43D C42D C60D 119.9(13) .
C34D C42D C60D 107.7(12) .
C43D C42D Yb4 69.3(13) .
C34D C42D Yb4 91.1(14) .
C60D C42D Yb4 81.8(14) .
C42D C43D C41D 112.4(13) .
C42D C43D C44D 118.8(13) .
C41D C43D C44D 118.2(13) .
C42D C43D Yb4 75.9(14) .
C41D C43D Yb4 86.1(13) .
C44D C43D Yb4 75.6(13) .
C62D C44D C38D 107.5(13) .
C62D C44D C43D 118.0(13) .
C38D C44D C43D 117.2(14) .
C62D C44D Yb4 80.2(14) .
C38D C44D Yb4 81.6(14) .
C43D C44D Yb4 67.1(12) .
C46D C45D C48D 114.1(19) .
C46D C45D C39D 117.8(19) .
C48D C45D C39D 118.0(17) .
C45D C46D C47D 127(2) .
C45D C46D C26D 123.6(19) .
C47D C46D C26D 104.2(13) .
C46D C47D C04D 113.2(14) .
C46D C47D C50D 115.8(16) .
C04D C47D C50D 129.5(17) .
C49D C48D C45D 122.9(19) .
C49D C48D C52D 116.9(18) .
C45D C48D C52D 113.9(16) .
C50D C49D C48D 115.9(17) .
C50D C49D C55D 112.9(18) .
C48D C49D C55D 125(2) .
C49D C50D C47D 120(2) .
C49D C50D C05D 114.9(17) .
C47D C50D C05D 112.5(17) .
C52D C51D C38D 117.6(17) .
C52D C51D C56D 130.3(18) .
C38D C51D C56D 108.3(9) .
C52D C51D Yb4 111(2) .
C38D C51D Yb4 58.1(12) .
C56D C51D Yb4 77.3(10) .
C51D C52D C48D 127(2) .
C51D C52D C53D 107(2) .
C48D C52D C53D 113.5(19) .
C59D C53D C54D 107.4(13) .
C59D C53D C52D 129.3(18) .
C54D C53D C52D 121.3(18) .
C55D C54D C12D 115(2) .
C55D C54D C53D 127(2) .
C12D C54D C53D 108.3(17) .
C54D C55D C11D 123.2(19) .
C54D C55D C49D 116(2) .
C11D C55D C49D 115.7(17) .
C58D C56D C62D 119.0(16) .
C58D C56D C51D 122.0(19) .
C62D C56D C51D 107.0(9) .
C58D C56D Yb4 101.4(19) .
C62D C56D Yb4 55.9(11) .
C51D C56D Yb4 75.9(10) .
C58D C57D C65D 117.8(19) .
C58D C57D C63D 124.7(19) .
C65D C57D C63D 111.4(14) .
C57D C58D C56D 119(2) .
C57D C58D C59D 116.3(19) .
C56D C58D C59D 114.3(18) .
C53D C59D C67D 106.2(16) .
C53D C59D C58D 115.4(19) .
C67D C59D C58D 124(2) .
C42D C60D C69D 107.6(11) .
C42D C60D C61D 124.3(14) .
C69D C60D C61D 118.1(16) .
C42D C60D Yb4 65.4(13) .
C69D C60D Yb4 94.1(13) .
C61D C60D Yb4 80.6(13) .
C63D C61D C62D 118.6(18) .
C63D C61D C60D 116.0(19) .
C62D C61D C60D 114.3(14) .
C63D C61D Yb4 102(2) .
C62D C61D Yb4 67.6(12) .
C60D C61D Yb4 68.2(12) .
C44D C62D C56D 107.9(11) .
C44D C62D C61D 124.7(14) .
C56D C62D C61D 120.6(16) .
C44D C62D Yb4 67.4(13) .
C56D C62D Yb4 96.8(13) .
C61D C62D Yb4 81.3(13) .
C61D C63D C57D 118.1(19) .
C61D C63D C71D 127(2) .
C57D C63D C71D 105.5(14) .
C68D C64D C71D 115.7(18) .
C68D C64D C65D 132(2) .
C71D C64D C65D 107.1(14) .
C57D C65D C66D 130(2) .
C57D C65D C64D 106.5(14) .
C66D C65D C64D 113.8(18) .
C82D C66D C65D 122(2) .
C82D C66D C67D 115.9(18) .
C65D C66D C67D 112.7(18) .
C12D C67D C59D 110.4(15) .
C12D C67D C66D 123.2(19) .
C59D C67D C66D 118.7(18) .
C64D C68D C76D 122(2) .
C64D C68D C85D 113(2) .
C76D C68D C85D 104.8(15) .
C70D C69D C35D 116.5(19) .
C70D C69D C60D 126.2(17) .
C35D C69D C60D 107.7(10) .
C70D C69D Yb4 99(2) .
C35D C69D Yb4 81.9(10) .
C60D C69D Yb4 58.1(11) .
C69D C70D C77D 122(2) .
C69D C70D C71D 117.0(19) .
C77D C70D C71D 118.9(19) .
C63D C71D C64D 109.5(14) .
C63D C71D C70D 113.7(19) .
C64D C71D C70D 122(2) .
C75D C72D C80D 117(2) .
C75D C72D C73D 123(2) .
C80D C72D C73D 112.4(15) .
C21D C73D C72D 103.9(14) .
C21D C73D C74D 129(2) .
C72D C73D C74D 119.6(19) .
C36D C74D C73D 119(2) .
C36D C74D C77D 112.4(19) .
C73D C74D C77D 119(2) .
C72D C75D C81D 121(2) .
C72D C75D C76D 122(2) .
C81D C75D C76D 108.9(15) .
C75D C76D C77D 120(2) .
C75D C76D C68D 108.8(13) .
C77D C76D C68D 125.7(19) .
C70D C77D C76D 112(2) .
C70D C77D C74D 125(2) .
C76D C77D C74D 116.1(19) .
C81D C78D C84D 119(2) .
C81D C78D C79D 126(2) .
C84D C78D C79D 107.5(14) .
C80D C79D C24D 118(2) .
C80D C79D C78D 110(2) .
C24D C79D C78D 105.8(17) .
C72D C80D C79D 126(2) .
C72D C80D C20D 105.3(15) .
C79D C80D C20D 119.2(19) .
C78D C81D C75D 118(2) .
C78D C81D C85D 120(2) .
C75D C81D C85D 106.9(15) .
C66D C82D C83D 114.4(19) .
C66D C82D C85D 113.7(17) .
C83D C82D C85D 125(2) .
C84D C83D C10D 121.3(18) .
C84D C83D C82D 106.4(17) .
C10D C83D C82D 130.3(18) .
C78D C84D C06D 107.9(14) .
C78D C84D C83D 131(2) .
C06D C84D C83D 113(2) .
C82D C85D C81D 117.9(18) .
C82D C85D C68D 125(2) .
C81D C85D C68D 108.4(13) .
C6O C1O C2O 123.8(5) .
C6O C1O Cl2 122.9(5) .
C2O C1O Cl2 113.2(5) .
C3O C2O C1O 115.9(6) .
C3O C2O H2O 122.0 .
C1O C2O H2O 122.0 .
C2O C3O C4O 122.4(5) .
C2O C3O H3O 118.8 .
C4O C3O H3O 118.8 .
C3O C4O C5O 117.1(5) .
C3O C4O H4O 121.5 .
C5O C4O H4O 121.5 .
C4O C5O C6O 120.2(7) .
C4O C5O H5O 119.9 .
C6O C5O H5O 119.9 .
C1O C6O C5O 120.4(5) .
C1O C6O Cl1 121.9(5) .
C5O C6O Cl1 117.7(6) .
C9O C9O C8O 123.9(5) 2_655
C9O C9O Cl3 120.0(2) 2_655
C8O C9O Cl3 116.1(6) .
C9O C8O C7O 112.2(8) .
C9O C8O H8O 123.9 .
C7O C8O H8O 123.9 .
C7O C7O C8O 123.9(4) 2_655
C7O C7O H7O 118.1 2_655
C8O C7O H7O 118.1 .

loop_
_geom_bond_atom_site_label_1
_geom_bond_atom_site_label_2
_geom_bond_distance
_geom_bond_site_symmetry_2
Yb1 C62A 2.437(14) .
Yb1 C44A 2.449(13) .
Yb1 C43A 2.467(10) .
Yb1 C42A 2.516(10) .
Yb1 C60A 2.552(16) .
Yb1 C61A 2.608(13) .
Yb1 C38A 2.654(16) .
Yb1 C56A 2.901(12) .
Yb1 C41A 2.958(10) .
Yb1 C51A 2.964(12) .
Yb1 C34A 2.976(8) .
Yb1 C69A 2.994(9) .
C1N C6N 1.510(14) .
C1N C4N 1.572(16) .
C1N C10N 1.570(14) .
C1N H1N 1.0000 .
C2N C3N 1.449(13) .
C2N C10N 1.522(12) .
C2N C5N 1.606(13) .
C2N H2N 1.0000 .
C3N C8N 1.504(15) .
C3N H3N1 0.9900 .
C3N H3N2 0.9900 .
C4N C8N 1.520(15) .
C4N H4N1 0.9900 .
C4N H4N2 0.9900 .
C5N C7N 1.500(18) .
C5N H5N1 0.9900 .
C5N H5N2 0.9900 .
C6N C7N 1.534(15) .
C6N H6N1 0.9900 .
C6N H6N2 0.9900 .
C7N C9N 1.451(16) .
C7N H7N 1.0000 .
C8N C9N 1.626(14) .
C8N H8N 1.0000 .
C9N H9N1 0.9900 .
C9N H9N2 0.9900 .
C10N C11A 1.482(14) .
C10N C05A 1.490(13) .
C02A C04A 1.300(13) .
C02A C03A 1.427(7) .
C02A C16A 1.435(7) .
C03A C07A 1.428(7) .
C03A C05A 1.490(10) .
C04A C47A 1.421(7) .
C04A C15A 1.434(7) .
C05A C50A 1.489(11) .
C05A C11A 2.037(14) .
C06A C84A 1.411(7) .
C06A C24A 1.415(7) .
C06A C08A 1.506(14) .
C07A C23A 1.425(7) .
C07A C08A 1.493(13) .
C08A C09A 1.410(17) .
C09A C10A 1.465(15) .
C09A C11A 1.489(19) .
C10A C12A 1.330(16) .
C10A C83A 1.418(10) .
C11A C55A 1.442(18) .
C12A C67A 1.408(7) .
C12A C54A 1.409(8) .
C13A C15A 1.366(17) .
C13A C14A 1.429(19) .
C13A C28A 1.665(19) .
C14A C16A 1.423(14) .
C14A C18A 1.462(9) .
C15A C26A 1.423(7) .
C16A C23A 1.439(7) .
C17A C18A 1.447(10) .
C17A C25A 1.540(17) .
C17A C20A 1.644(18) .
C18A C19A 1.463(9) .
C19A C27A 1.428(7) .
C19A C22A 1.435(7) .
C20A C21A 1.411(8) .
C20A C80A 1.415(7) .
C21A C73A 1.417(8) .
C21A C22A 1.497(16) .
C22A C37A 1.436(7) .
C23A C25A 1.351(14) .
C24A C79A 1.411(7) .
C24A C25A 1.563(16) .
C26A C30A 1.394(13) .
C26A C46A 1.430(7) .
C27A C31A 1.433(7) .
C27A C28A 1.663(19) .
C28A C29A 1.184(17) .
C29A C30A 1.425(7) .
C29A C33A 1.434(7) .
C30A C40A 1.421(7) .
C31A C37A 1.428(8) .
C31A C32A 1.470(17) .
C32A C33A 1.275(17) .
C32A C34A 1.507(16) .
C33A C41A 1.425(7) .
C34A C35A 1.405(7) .
C34A C42A 1.420(7) .
C35A C69A 1.417(8) .
C35A C36A 1.439(15) .
C36A C74A 1.415(16) .
C36A C37A 1.464(15) .
C38A C39A 1.392(11) .
C38A C51A 1.415(7) .
C38A C44A 1.422(7) .
C39A C40A 1.455(12) .
C39A C45A 1.524(11) .
C40A C41A 1.423(8) .
C41A C43A 1.491(15) .
C42A C43A 1.397(14) .
C42A C60A 1.420(7) .
C43A C44A 1.512(14) .
C44A C62A 1.412(7) .
C45A C46A 1.338(14) .
C45A C48A 1.472(14) .
C46A C47A 1.412(7) .
C47A C50A 1.434(14) .
C48A C49A 1.439(15) .
C48A C52A 1.543(19) .
C49A C50A 1.403(15) .
C49A C55A 1.523(17) .
C51A C52A 1.280(18) .
C51A C56A 1.424(7) .
C52A C53A 1.568(19) .
C53A C59A 1.403(8) .
C53A C54A 1.411(7) .
C54A C55A 1.313(16) .
C56A C58A 1.412(11) .
C56A C62A 1.419(7) .
C57A C58A 1.333(16) .
C57A C65A 1.416(7) .
C57A C63A 1.424(7) .
C58A C59A 1.509(16) .
C59A C67A 1.411(8) .
C60A C69A 1.422(8) .
C60A C61A 1.448(17) .
C61A C63A 1.418(18) .
C61A C62A 1.438(17) .
C63A C71A 1.422(7) .
C64A C68A 1.229(15) .
C64A C71A 1.417(7) .
C64A C65A 1.436(7) .
C65A C66A 1.411(10) .
C66A C82A 1.424(10) .
C66A C67A 1.449(10) .
C68A C76A 1.453(7) .
C68A C85A 1.457(8) .
C69A C70A 1.338(18) .
C70A C77A 1.37(2) .
C70A C71A 1.536(18) .
C72A C75A 1.315(18) .
C72A C80A 1.412(7) .
C72A C73A 1.413(8) .
C73A C74A 1.457(15) .
C74A C77A 1.48(2) .
C75A C81A 1.445(8) .
C75A C76A 1.450(7) .
C76A C77A 1.470(17) .
C78A C81A 1.255(14) .
C78A C84A 1.402(7) .
C78A C79A 1.425(7) .
C79A C80A 1.401(15) .
C81A C85A 1.451(8) .
C82A C85A 1.433(10) .
C82A C83A 1.436(10) .
C83A C84A 1.421(11) .
Yb2 C44B 2.446(19) .
Yb2 C62B 2.454(16) .
Yb2 C61B 2.549(12) .
Yb2 C60B 2.582(14) .
Yb2 C43B 2.595(14) .
Yb2 C38B 2.638(18) .
Yb2 C42B 2.638(15) .
Yb2 C56B 2.813(14) .
Yb2 C51B 2.893(14) .
Yb2 C63B 3.012(17) .
Yb2 C69B 3.042(11) .
Yb2 C41B 3.059(15) .
C1M C6M 1.514(11) .
C1M C4M 1.567(13) .
C1M C10M 1.570(11) .
C1M H1M 1.0000 .
C2M C3M 1.463(14) .
C2M C10M 1.506(11) .
C2M C5M 1.620(14) .
C2M H2M 1.0000 .
C3M C8M 1.515(13) .
C3M H3M1 0.9900 .
C3M H3M2 0.9900 .
C4M C8M 1.530(12) .
C4M H4M1 0.9900 .
C4M H4M2 0.9900 .
C5M C7M 1.501(18) .
C5M H5M1 0.9900 .
C5M H5M2 0.9900 .
C6M C7M 1.521(16) .
C6M H6M1 0.9900 .
C6M H6M2 0.9900 .
C7M C9M 1.457(17) .
C7M H7M 1.0000 .
C8M C9M 1.618(13) .
C8M H8M 1.0000 .
C9M H9M1 0.9900 .
C9M H9M2 0.9900 .
C10M C05B 1.488(13) .
C10M C11B 1.546(17) .
C02B C04B 1.276(16) .
C02B C03B 1.401(13) .
C02B C16B 1.444(14) .
C03B C07B 1.444(13) .
C03B C05B 1.467(13) .
C04B C47B 1.429(13) .
C04B C15B 1.465(12) .
C05B C50B 1.470(14) .
C06B C24B 1.405(14) .
C06B C84B 1.415(14) .
C06B C08B 1.521(16) .
C07B C23B 1.416(13) .
C07B C08B 1.504(16) .
C08B C09B 1.393(18) .
C09B C10B 1.483(17) .
C09B C11B 1.49(2) .
C10B C12B 1.300(17) .
C10B C83B 1.428(11) .
C11B C55B 1.464(17) .
C12B C67B 1.406(14) .
C12B C54B 1.421(15) .
C13B C15B 1.367(18) .
C13B C14B 1.398(19) .
C13B C28B 1.682(18) .
C14B C16B 1.442(15) .
C14B C18B 1.462(14) .
C15B C26B 1.419(14) .
C16B C23B 1.455(14) .
C17B C18B 1.402(15) .
C17B C25B 1.552(18) .
C17B C20B 1.63(2) .
C18B C19B 1.486(14) .
C19B C27B 1.396(14) .
C19B C22B 1.414(14) .
C20B C21B 1.408(14) .
C20B C80B 1.437(14) .
C21B C73B 1.405(14) .
C21B C22B 1.499(18) .
C22B C37B 1.471(15) .
C23B C25B 1.343(17) .
C24B C79B 1.402(14) .
C24B C25B 1.561(19) .
C26B C30B 1.412(16) .
C26B C46B 1.458(13) .
C27B C31B 1.458(14) .
C27B C28B 1.662(19) .
C28B C29B 1.148(18) .
C29B C30B 1.441(14) .
C29B C33B 1.460(14) .
C30B C40B 1.406(15) .
C31B C37B 1.411(15) .
C31B C32B 1.475(19) .
C32B C33B 1.264(18) .
C32B C34B 1.523(18) .
C33B C41B 1.415(14) .
C34B C35B 1.391(14) .
C34B C42B 1.411(13) .
C35B C69B 1.406(14) .
C35B C36B 1.454(16) .
C36B C74B 1.409(18) .
C36B C37B 1.462(17) .
C38B C51B 1.388(14) .
C38B C39B 1.386(16) .
C38B C44B 1.426(14) .
C39B C40B 1.462(16) .
C39B C45B 1.552(14) .
C40B C41B 1.403(14) .
C41B C43B 1.510(17) .
C42B C43B 1.408(17) .
C42B C60B 1.432(14) .
C43B C44B 1.504(16) .
C44B C62B 1.397(14) .
C45B C46B 1.340(16) .
C45B C48B 1.464(15) .
C46B C47B 1.385(13) .
C47B C50B 1.453(14) .
C48B C49B 1.419(15) .
C48B C52B 1.526(19) .
C49B C50B 1.400(15) .
C49B C55B 1.528(17) .
C51B C52B 1.290(19) .
C51B C56B 1.434(11) .
C52B C53B 1.54(2) .
C53B C59B 1.379(15) .
C53B C54B 1.433(14) .
C54B C55B 1.304(17) .
C56B C58B 1.426(11) .
C56B C62B 1.435(11) .
C57B C58B 1.338(17) .
C57B C65B 1.407(14) .
C57B C63B 1.437(13) .
C58B C59B 1.534(17) .
C59B C67B 1.410(14) .
C60B C69B 1.425(14) .
C60B C61B 1.447(17) .
C61B C63B 1.39(2) .
C61B C62B 1.449(19) .
C63B C71B 1.436(14) .
C64B C68B 1.203(16) .
C64B C71B 1.444(14) .
C64B C65B 1.481(14) .
C65B C66B 1.439(10) .
C66B C82B 1.402(10) .
C66B C67B 1.431(11) .
C68B C76B 1.477(14) .
C68B C85B 1.483(13) .
C69B C70B 1.351(19) .
C70B C77B 1.37(2) .
C70B C71B 1.537(19) .
C72B C75B 1.32(2) .
C72B C80B 1.385(14) .
C72B C73B 1.411(14) .
C73B C74B 1.451(16) .
C74B C77B 1.47(2) .
C75B C81B 1.428(14) .
C75B C76B 1.454(14) .
C76B C77B 1.465(19) .
C78B C81B 1.266(17) .
C78B C84B 1.372(14) .
C78B C79B 1.460(14) .
C79B C80B 1.379(16) .
C81B C85B 1.466(14) .
C82B C85B 1.429(10) .
C82B C83B 1.447(11) .
C83B C84B 1.416(11) .
Yb3 C62C 2.37(3) .
Yb3 C60C 2.40(3) .
Yb3 C61C 2.40(3) .
Yb3 C44C 2.51(3) .
Yb3 C42C 2.51(3) .
Yb3 C43C 2.58(3) .
Yb3 C38C 2.80(3) .
Yb3 C69C 2.82(2) .
Yb3 C56C 2.83(3) .
Yb3 C63C 2.83(3) .
Yb3 C34C 3.00(3) .
Yb3 C51C 3.03(3) .
C02C C04C 1.290(18) .
C02C C03C 1.411(15) .
C02C C16C 1.443(16) .
C03C C07C 1.433(15) .
C03C C05C 1.482(16) .
C04C C47C 1.418(15) .
C04C C15C 1.443(15) .
C05C C50C 1.482(17) .
C05C C11C 2.03(2) .
C06C C24C 1.397(16) .
C06C C84C 1.403(16) .
C06C C08C 1.512(18) .
C07C C23C 1.419(16) .
C07C C08C 1.495(18) .
C08C C09C 1.40(2) .
C09C C10C 1.479(19) .
C09C C11C 1.49(2) .
C10C C12C 1.32(2) .
C10C C83C 1.431(12) .
C11C C55C 1.46(2) .
C12C C67C 1.406(16) .
C12C C54C 1.410(16) .
C13C C15C 1.36(2) .
C13C C14C 1.41(2) .
C13C C28C 1.67(2) .
C14C C16C 1.440(18) .
C14C C18C 1.467(17) .
C15C C26C 1.416(16) .
C16C C23C 1.460(16) .
C17C C18C 1.421(17) .
C17C C25C 1.54(2) .
C17C C20C 1.65(2) .
C18C C19C 1.479(16) .
C19C C27C 1.416(16) .
C19C C22C 1.425(16) .
C20C C21C 1.406(16) .
C20C C80C 1.426(16) .
C21C C73C 1.404(16) .
C21C C22C 1.50(2) .
C22C C37C 1.458(16) .
C23C C25C 1.353(19) .
C24C C79C 1.412(16) .
C24C C25C 1.56(2) .
C26C C30C 1.400(18) .
C26C C46C 1.443(16) .
C27C C31C 1.441(16) .
C27C C28C 1.67(2) .
C28C C29C 1.17(2) .
C29C C30C 1.435(16) .
C29C C33C 1.452(16) .
C30C C40C 1.409(16) .
C31C C37C 1.417(16) .
C31C C32C 1.48(2) .
C32C C33C 1.27(2) .
C32C C34C 1.51(2) .
C33C C41C 1.425(16) .
C34C C35C 1.400(14) .
C34C C42C 1.416(15) .
C35C C69C 1.413(15) .
C35C C36C 1.445(19) .
C36C C74C 1.41(2) .
C36C C37C 1.47(2) .
C38C C39C 1.391(17) .
C38C C51C 1.402(15) .
C38C C44C 1.424(16) .
C39C C40C 1.460(17) .
C39C C45C 1.548(17) .
C40C C41C 1.410(16) .
C41C C43C 1.503(19) .
C42C C43C 1.403(18) .
C42C C60C 1.424(15) .
C43C C44C 1.514(17) .
C44C C62C 1.405(14) .
C45C C46C 1.342(19) .
C45C C48C 1.476(18) .
C46C C47C 1.385(15) .
C47C C50C 1.436(18) .
C48C C49C 1.431(18) .
C48C C52C 1.54(2) .
C49C C50C 1.405(19) .
C49C C55C 1.53(2) .
C51C C52C 1.29(2) .
C51C C56C 1.428(12) .
C52C C53C 1.55(2) .
C53C C59C 1.379(16) .
C53C C54C 1.406(16) .
C54C C55C 1.297(19) .
C56C C58C 1.423(13) .
C56C C62C 1.425(12) .
C57C C58C 1.33(2) .
C57C C65C 1.411(15) .
C57C C63C 1.425(14) .
C58C C59C 1.52(2) .
C59C C67C 1.415(16) .
C60C C69C 1.420(15) .
C60C C61C 1.45(2) .
C61C C63C 1.41(2) .
C61C C62C 1.44(2) .
C63C C71C 1.432(16) .
C64C C68C 1.218(19) .
C64C C71C 1.433(16) .
C64C C65C 1.460(16) .
C65C C66C 1.428(12) .
C66C C82C 1.424(12) .
C66C C67C 1.429(12) .
C68C C76C 1.466(16) .
C68C C85C 1.469(16) .
C69C C70C 1.35(2) .
C70C C77C 1.37(2) .
C70C C71C 1.54(2) .
C72C C75C 1.30(2) .
C72C C80C 1.388(16) .
C72C C73C 1.406(16) .
C73C C74C 1.451(19) .
C74C C77C 1.48(3) .
C75C C81C 1.440(16) .
C75C C76C 1.451(16) .
C76C C77C 1.46(2) .
C78C C81C 1.260(19) .
C78C C84C 1.374(15) .
C78C C79C 1.445(16) .
C79C C80C 1.389(19) .
C81C C85C 1.463(16) .
C82C C85C 1.427(12) .
C82C C83C 1.433(12) .
C83C C84C 1.422(12) .
Yb4 C43D 2.30(3) .
Yb4 C42D 2.39(3) .
Yb4 C44D 2.42(3) .
Yb4 C62D 2.58(3) .
Yb4 C60D 2.60(3) .
Yb4 C38D 2.62(3) .
Yb4 C41D 2.66(3) .
Yb4 C61D 2.76(3) .
Yb4 C34D 2.80(3) .
Yb4 C40D 3.04(3) .
Yb4 C69D 3.05(2) .
Yb4 C39D 3.05(3) .
C02D C04D 1.285(18) .
C02D C03D 1.407(15) .
C02D C16D 1.441(16) .
C03D C07D 1.424(15) .
C03D C05D 1.476(16) .
C04D C47D 1.417(15) .
C04D C15D 1.447(15) .
C05D C50D 1.481(17) .
C05D C11D 2.03(2) .
C06D C24D 1.403(15) .
C06D C84D 1.405(16) .
C06D C08D 1.512(18) .
C07D C23D 1.418(16) .
C07D C08D 1.496(18) .
C08D C09D 1.41(2) .
C09D C10D 1.481(19) .
C09D C11D 1.49(2) .
C10D C12D 1.32(2) .
C10D C83D 1.425(12) .
C11D C55D 1.45(2) .
C12D C67D 1.404(16) .
C12D C54D 1.414(16) .
C13D C15D 1.36(2) .
C13D C14D 1.42(2) .
C13D C28D 1.68(2) .
C14D C16D 1.434(18) .
C14D C18D 1.465(16) .
C15D C26D 1.418(16) .
C16D C23D 1.462(16) .
C17D C18D 1.421(17) .
C17D C25D 1.55(2) .
C17D C20D 1.64(2) .
C18D C19D 1.479(16) .
C19D C27D 1.414(16) .
C19D C22D 1.424(16) .
C20D C21D 1.408(16) .
C20D C80D 1.427(16) .
C21D C73D 1.406(16) .
C21D C22D 1.50(2) .
C22D C37D 1.456(16) .
C23D C25D 1.349(19) .
C24D C79D 1.407(16) .
C24D C25D 1.56(2) .
C26D C30D 1.399(18) .
C26D C46D 1.439(16) .
C27D C31D 1.449(16) .
C27D C28D 1.66(2) .
C28D C29D 1.17(2) .
C29D C30D 1.436(16) .
C29D C33D 1.448(16) .
C30D C40D 1.413(16) .
C31D C37D 1.421(16) .
C31D C32D 1.48(2) .
C32D C33D 1.27(2) .
C32D C34D 1.513(19) .
C33D C41D 1.423(15) .
C34D C35D 1.400(15) .
C34D C42D 1.416(14) .
C35D C69D 1.415(15) .
C35D C36D 1.442(19) .
C36D C74D 1.41(2) .
C36D C37D 1.47(2) .
C38D C39D 1.386(16) .
C38D C51D 1.400(15) .
C38D C44D 1.427(15) .
C39D C40D 1.460(16) .
C39D C45D 1.552(17) .
C40D C41D 1.416(15) .
C41D C43D 1.501(18) .
C42D C43D 1.404(18) .
C42D C60D 1.422(15) .
C43D C44D 1.512(17) .
C44D C62D 1.405(15) .
C45D C46D 1.345(19) .
C45D C48D 1.476(18) .
C46D C47D 1.388(15) .
C47D C50D 1.440(18) .
C48D C49D 1.430(18) .
C48D C52D 1.54(2) .
C49D C50D 1.403(19) .
C49D C55D 1.52(2) .
C51D C52D 1.29(2) .
C51D C56D 1.428(12) .
C52D C53D 1.55(2) .
C53D C59D 1.385(16) .
C53D C54D 1.416(16) .
C54D C55D 1.30(2) .
C56D C58D 1.423(13) .
C56D C62D 1.427(12) .
C57D C58D 1.33(2) .
C57D C65D 1.405(15) .
C57D C63D 1.427(15) .
C58D C59D 1.52(2) .
C59D C67D 1.414(16) .
C60D C69D 1.426(15) .
C60D C61D 1.452(19) .
C61D C63D 1.40(2) .
C61D C62D 1.44(2) .
C63D C71D 1.430(16) .
C64D C68D 1.217(19) .
C64D C71D 1.434(16) .
C64D C65D 1.453(16) .
C65D C66D 1.432(12) .
C66D C82D 1.425(12) .
C66D C67D 1.433(12) .
C68D C76D 1.461(16) .
C68D C85D 1.473(16) .
C69D C70D 1.35(2) .
C70D C77D 1.37(2) .
C70D C71D 1.53(2) .
C72D C75D 1.30(2) .
C72D C80D 1.393(16) .
C72D C73D 1.408(16) .
C73D C74D 1.455(19) .
C74D C77D 1.48(3) .
C75D C81D 1.432(16) .
C75D C76D 1.444(16) .
C76D C77D 1.46(2) .
C78D C81D 1.257(19) .
C78D C84D 1.384(16) .
C78D C79D 1.446(16) .
C79D C80D 1.394(19) .
C81D C85D 1.464(16) .
C82D C83D 1.428(12) .
C82D C85D 1.433(12) .
C83D C84D 1.422(12) .
C1O C6O 1.350(9) .
C1O C2O 1.489(6) .
C1O Cl2 1.708(7) .
C2O C3O 1.464(6) .
C2O H2O 0.9500 .
C3O C4O 1.469(6) .
C3O H3O 0.9500 .
C4O C5O 1.476(7) .
C4O H4O 0.9500 .
C5O C6O 1.479(6) .
C5O H5O 0.9500 .
C6O Cl1 1.693(8) .
C9O C9O 1.372(11) 2_655
C9O C8O 1.416(9) .
C9O Cl3 1.739(6) .
C8O C7O 1.418(12) .
C8O H8O 0.9500 .
C7O C7O 1.369(18) 2_655
C7O H7O 0.9500 .

loop_
_cod_changelog_entry_id
_cod_changelog_entry_author
_cod_changelog_entry_date
_cod_changelog_entry_text
1 'Vaitkus, Antanas' 2024-11-16T00:18:53+02:00
;
 Replaced the '\/Y' character sequence with the backslash character ('\')
 in the '_diffrn_measurement_method' data value.
;
